data_1547453
loop_
_publ_author_name
'Hasegawa, Hirokazu'
'Nagata, Yuuya'
'Terao, Ken'
'Suginome, Michinori'

_publ_section_title
;
 Synthesis and Solution Properties of a Rigid Helical Star Polymer:
 Three-Arm Star Poly(quinoxaline-2,3-diyl)
;
_journal_issue 19
_journal_name_full Macromolecules
_journal_page_first 7491
_journal_paper_doi 10.1021/acs.macromol.7b01797
_journal_volume 50
_journal_year 2017
_chemical_formula_sum 'C72 H81 I3 P6 Pd3'
_chemical_formula_weight 1832.08
_space_group_crystal_system triclinic
_space_group_IT_number 2
_space_group_name_Hall '-P 1'
_space_group_name_H-M_alt 'P -1'
_symmetry_space_group_name_Hall '-P 1'
_symmetry_space_group_name_H-M 'P -1'
_atom_sites_solution_hydrogens geom
_audit_creation_method SHELXL-2014/7
_cell_angle_alpha 91.535(2)
_cell_angle_beta 96.019(2)
_cell_angle_gamma 96.156(2)
_cell_formula_units_Z 4
_cell_length_a 9.3750(3)
_cell_length_b 24.8890(7)
_cell_length_c 32.6086(10)
_cell_measurement_reflns_used 37223
_cell_measurement_temperature 451(2)
_cell_measurement_theta_max 28.16
_cell_measurement_theta_min 0.69
_cell_volume 7517.6(4)
_computing_structure_refinement 'SHELXL-2014/7 (Sheldrick, 2014)'
_diffrn_ambient_temperature 451(2)
_diffrn_measured_fraction_theta_full 0.985
_diffrn_measured_fraction_theta_max 0.985
_diffrn_measurement_device_type 'Rigaku R-AXIS RAPID'
_diffrn_radiation_wavelength 0.78207
_diffrn_reflns_av_R_equivalents 0.0925
_diffrn_reflns_av_unetI/netI 0.1269
_diffrn_reflns_Laue_measured_fraction_full 0.985
_diffrn_reflns_Laue_measured_fraction_max 0.985
_diffrn_reflns_limit_h_max 11
_diffrn_reflns_limit_h_min -11
_diffrn_reflns_limit_k_max 28
_diffrn_reflns_limit_k_min -29
_diffrn_reflns_limit_l_max 38
_diffrn_reflns_limit_l_min -33
_diffrn_reflns_number 55790
_diffrn_reflns_point_group_measured_fraction_full 0.985
_diffrn_reflns_point_group_measured_fraction_max 0.985
_diffrn_reflns_theta_full 27.500
_diffrn_reflns_theta_max 27.500
_diffrn_reflns_theta_min 0.691
_exptl_absorpt_coefficient_mu 2.554
_exptl_absorpt_correction_type multi-scan
_exptl_absorpt_process_details
;
    Higashi, T. (1995). Program for Absorption Correction.
    Rigaku Corporation, Tokyo, Japan.
;
_exptl_crystal_density_diffrn 1.619
_exptl_crystal_description needle
_exptl_crystal_F_000 3600
_exptl_crystal_size_max 0.100
_exptl_crystal_size_mid 0.050
_exptl_crystal_size_min 0.050
_exptl_transmission_factor_max 1.0000
_exptl_transmission_factor_min 0.5066
_refine_diff_density_max 3.028
_refine_diff_density_min -1.961
_refine_diff_density_rms 0.228
_refine_ls_extinction_coef 0.00093(14)
_refine_ls_extinction_expression Fc^*^=kFc[1+0.001xFc^2^\l^3^/sin(2\q)]^-1/4^
_refine_ls_extinction_method 'SHELXL-2014/7 (Sheldrick 2014'
_refine_ls_goodness_of_fit_ref 1.028
_refine_ls_hydrogen_treatment constr
_refine_ls_matrix_type full
_refine_ls_number_parameters 1296
_refine_ls_number_reflns 25496
_refine_ls_number_restraints 724
_refine_ls_restrained_S_all 1.017
_refine_ls_R_factor_all 0.1620
_refine_ls_R_factor_gt 0.1136
_refine_ls_shift/su_max 0.001
_refine_ls_shift/su_mean 0.000
_refine_ls_structure_factor_coef Fsqd
_refine_ls_weighting_details 'w=1/[\s^2^(Fo^2^)+(0.1571P)^2^+86.5592P] where P=(Fo^2^+2Fc^2^)/3'
_refine_ls_weighting_scheme calc
_refine_ls_wR_factor_gt 0.3027
_refine_ls_wR_factor_ref 0.3338
_reflns_Friedel_coverage 0.000
_reflns_number_gt 14961
_reflns_number_total 25496
_reflns_threshold_expression 'I > 2\s(I)'
_cod_data_source_file ma7b01797_si_002.cif
_cod_data_source_block 10_sqd
_cod_depositor_comments 'Adding full bibliography for 1547453.cif.'
_cod_database_code 1547453
_shelx_shelxl_version_number 2014/7
_shelx_space_group_comment
;
The symmetry employed for this shelxl refinement is uniquely defined
by the following loop, which should always be used as a source of
symmetry information in preference to the above space-group names.
They are only intended as comments.
;
_shelx_estimated_absorpt_t_min 0.784
_shelx_estimated_absorpt_t_max 0.883

loop_
_space_group_symop_operation_xyz
'x, y, z'
'-x, -y, -z'

loop_
_atom_site_label
_atom_site_type_symbol
_atom_site_fract_x
_atom_site_fract_y
_atom_site_fract_z
_atom_site_U_iso_or_equiv
_atom_site_adp_type
_atom_site_occupancy
_atom_site_site_symmetry_order
_atom_site_calc_flag
_atom_site_refinement_flags_posn
_atom_site_refinement_flags_adp
C1 C 0.4714(13) 1.0032(3) 0.3473(4) 0.063(5) Uani 1 1 d G .
H1 H 0.4650 0.9659 0.3426 0.075 Uiso 1 1 calc R U
C2 C 0.5749(11) 1.0287(4) 0.3771(3) 0.070(5) Uani 1 1 d G .
C3 C 0.5845(10) 1.0844(4) 0.3841(3) 0.054(4) Uani 1 1 d G .
H2 H 0.6537 1.1015 0.4041 0.065 Uiso 1 1 calc R U
C4 C 0.4905(11) 1.1146(3) 0.3611(4) 0.063(5) Uani 1 1 d G .
C5 C 0.3870(11) 1.0890(4) 0.3313(4) 0.081(6) Uani 1 1 d G .
H3 H 0.3241 1.1092 0.3159 0.097 Uiso 1 1 calc R U
C6 C 0.3774(11) 1.0333(4) 0.3243(3) 0.068(5) Uani 1 1 d G .
C7 C 0.2669(13) 1.0053(5) 0.2903(3) 0.064(5) Uani 1 1 d G .
C8 C 0.1982(15) 1.0358(3) 0.2608(4) 0.107(8) Uani 1 1 d G .
H4 H 0.2172 1.0733 0.2621 0.129 Uiso 1 1 calc R U
C9 C 0.1012(15) 1.0103(5) 0.2293(4) 0.086(7) Uani 1 1 d G .
H5 H 0.0552 1.0307 0.2095 0.103 Uiso 1 1 calc R U
C10 C 0.0728(13) 0.9543(5) 0.2272(4) 0.085(6) Uani 1 1 d G .
C11 C 0.1415(14) 0.9237(3) 0.2568(4) 0.065(5) Uani 1 1 d G .
H6 H 0.1225 0.8862 0.2554 0.078 Uiso 1 1 calc R U
C12 C 0.2385(13) 0.9492(4) 0.2883(4) 0.073(5) Uani 1 1 d G .
H7 H 0.2845 0.9288 0.3080 0.088 Uiso 1 1 calc R U
C13 C 0.5031(10) 1.1770(3) 0.3678(4) 0.065(5) Uani 1 1 d G .
C14 C 0.6364(9) 1.2075(4) 0.3766(4) 0.054(4) Uani 1 1 d G .
H8 H 0.7202 1.1904 0.3798 0.065 Uiso 1 1 calc R U
C15 C 0.6446(9) 1.2635(4) 0.3806(3) 0.061(4) Uani 1 1 d G .
H9 H 0.7339 1.2839 0.3865 0.073 Uiso 1 1 calc R U
C16 C 0.5194(11) 1.2890(3) 0.3758(4) 0.064(5) Uani 1 1 d G .
C17 C 0.3860(9) 1.2585(4) 0.3670(4) 0.074(5) Uani 1 1 d G .
H10 H 0.3022 1.2756 0.3638 0.089 Uiso 1 1 calc R U
C18 C 0.3778(8) 1.2025(4) 0.3630(4) 0.068(5) Uani 1 1 d G .
H11 H 0.2886 1.1821 0.3571 0.082 Uiso 1 1 calc R U
C19 C 0.6762(11) 0.9938(4) 0.4037(3) 0.064(5) Uani 1 1 d G .
C20 C 0.6893(13) 0.9411(5) 0.3908(3) 0.080(6) Uani 1 1 d G .
H12 H 0.6367 0.9263 0.3666 0.096 Uiso 1 1 calc R U
C21 C 0.7810(14) 0.9104(4) 0.4140(4) 0.083(6) Uani 1 1 d G .
H13 H 0.7898 0.8751 0.4054 0.099 Uiso 1 1 calc R U
C22 C 0.8596(11) 0.9325(4) 0.4502(4) 0.068(5) Uani 1 1 d G .
C23 C 0.8465(11) 0.9852(4) 0.4631(3) 0.057(4) Uani 1 1 d G .
H14 H 0.8991 1.0000 0.4873 0.068 Uiso 1 1 calc R U
C24 C 0.7548(11) 1.0159(3) 0.4398(4) 0.062(5) Uani 1 1 d G .
H15 H 0.7460 1.0512 0.4485 0.075 Uiso 1 1 calc R U
C25 C -0.2358(18) 0.8506(4) 0.2625(5) 0.088(5) Uani 1 1 d G U
C26 C -0.1923(19) 0.8068(6) 0.2417(4) 0.108(6) Uani 1 1 d G U
H16 H -0.1589 0.8110 0.2160 0.130 Uiso 1 1 calc R U
C27 C -0.1987(19) 0.7564(5) 0.2594(6) 0.115(7) Uani 1 1 d G U
H17 H -0.1696 0.7271 0.2455 0.138 Uiso 1 1 calc R U
C28 C -0.2487(19) 0.7500(5) 0.2978(6) 0.126(7) Uani 1 1 d G U
H18 H -0.2530 0.7164 0.3096 0.152 Uiso 1 1 calc R U
C29 C -0.2922(19) 0.7939(7) 0.3186(5) 0.123(7) Uani 1 1 d G U
H19 H -0.3256 0.7896 0.3443 0.148 Uiso 1 1 calc R U
C30 C -0.2857(18) 0.8442(5) 0.3009(5) 0.110(7) Uani 1 1 d G U
H20 H -0.3148 0.8736 0.3148 0.132 Uiso 1 1 calc R U
C31 C 1.2124(16) 0.8761(5) 0.3949(4) 0.080(5) Uani 1 1 d G U
C32 C 1.0974(14) 0.8606(6) 0.3650(5) 0.103(6) Uani 1 1 d G U
H21 H 1.0114 0.8759 0.3655 0.123 Uiso 1 1 calc R U
C33 C 1.1110(18) 0.8222(6) 0.3343(5) 0.121(7) Uani 1 1 d G U
H22 H 1.0340 0.8119 0.3143 0.145 Uiso 1 1 calc R U
C34 C 1.240(2) 0.7993(6) 0.3335(5) 0.121(7) Uani 1 1 d G U
H23 H 1.2487 0.7736 0.3130 0.146 Uiso 1 1 calc R U
C35 C 1.3546(17) 0.8148(6) 0.3634(5) 0.114(7) Uani 1 1 d G U
H24 H 1.4406 0.7995 0.3629 0.136 Uiso 1 1 calc R U
C36 C 1.3410(14) 0.8532(6) 0.3941(5) 0.094(5) Uani 1 1 d G U
H25 H 1.4180 0.8636 0.4141 0.113 Uiso 1 1 calc R U
C37 C 0.9223(16) 0.8352(7) 0.5707(4) 0.095(5) Uani 1 1 d G U
C38 C 0.9290(17) 0.7833(6) 0.5848(6) 0.119(6) Uani 1 1 d G U
H26 H 0.9004 0.7535 0.5668 0.143 Uiso 1 1 calc R U
C39 C 0.9785(17) 0.7758(8) 0.6257(6) 0.145(8) Uani 1 1 d G U
H27 H 0.9830 0.7410 0.6351 0.175 Uiso 1 1 calc R U
C40 C 1.0213(16) 0.8203(11) 0.6525(4) 0.152(9) Uani 1 1 d G U
H28 H 1.0545 0.8153 0.6799 0.183 Uiso 1 1 calc R U
C41 C 1.0146(17) 0.8723(9) 0.6384(5) 0.143(8) Uani 1 1 d G U
H29 H 1.0432 0.9020 0.6564 0.171 Uiso 1 1 calc R U
C42 C 0.9651(17) 0.8797(6) 0.5975(6) 0.111(6) Uani 1 1 d G U
H30 H 0.9606 0.9145 0.5881 0.133 Uiso 1 1 calc R U
C43 C 0.7784(8) 1.3719(4) 0.3166(4) 0.061(5) Uani 1 1 d G .
C44 C 0.8648(12) 1.4055(4) 0.3461(3) 0.063(5) Uani 1 1 d G .
H31 H 0.8226 1.4264 0.3646 0.075 Uiso 1 1 calc R U
C45 C 1.0142(12) 1.4080(4) 0.3480(3) 0.067(5) Uani 1 1 d G .
H32 H 1.0720 1.4305 0.3678 0.081 Uiso 1 1 calc R U
C46 C 1.0771(8) 1.3768(5) 0.3204(4) 0.067(5) Uani 1 1 d G .
H33 H 1.1771 1.3785 0.3217 0.080 Uiso 1 1 calc R U
C47 C 0.9907(11) 1.3432(5) 0.2909(4) 0.070(5) Uani 1 1 d G .
H34 H 1.0329 1.3223 0.2725 0.084 Uiso 1 1 calc R U
C48 C 0.8413(11) 1.3407(4) 0.2890(3) 0.065(5) Uani 1 1 d G .
H35 H 0.7835 1.3182 0.2693 0.078 Uiso 1 1 calc R U
C49 C 0.3083(9) 1.3622(5) 0.4641(4) 0.061(4) Uani 1 1 d G .
C50 C 0.1910(12) 1.3585(5) 0.4340(3) 0.066(5) Uani 1 1 d G .
H36 H 0.2059 1.3586 0.4062 0.079 Uiso 1 1 calc R U
C51 C 0.0515(10) 1.3546(6) 0.4453(4) 0.084(6) Uani 1 1 d G .
H37 H -0.0270 1.3521 0.4251 0.101 Uiso 1 1 calc R U
C52 C 0.0293(10) 1.3544(6) 0.4868(4) 0.085(6) Uani 1 1 d G .
H38 H -0.0640 1.3518 0.4943 0.102 Uiso 1 1 calc R U
C53 C 0.1466(14) 1.3581(5) 0.5169(3) 0.087(7) Uani 1 1 d G .
H39 H 0.1318 1.3580 0.5447 0.105 Uiso 1 1 calc R U
C54 C 0.2861(11) 1.3620(5) 0.5056(3) 0.070(5) Uani 1 1 d G .
H40 H 0.3646 1.3645 0.5258 0.084 Uiso 1 1 calc R U
C55 C 0.7987(10) 0.4948(3) 0.2063(3) 0.057(4) Uani 1 1 d G .
C56 C 0.7991(10) 0.4390(4) 0.2043(3) 0.058(4) Uani 1 1 d G .
H41 H 0.8659 0.4227 0.2215 0.070 Uiso 1 1 calc R U
C57 C 0.6997(11) 0.4075(3) 0.1765(3) 0.051(4) Uani 1 1 d G .
C58 C 0.5998(10) 0.4318(4) 0.1508(3) 0.058(4) Uani 1 1 d G .
H42 H 0.5333 0.4108 0.1322 0.069 Uiso 1 1 calc R U
C59 C 0.5994(10) 0.4877(4) 0.1528(3) 0.064(5) Uani 1 1 d G .
C60 C 0.6988(11) 0.5192(3) 0.1806(3) 0.056(4) Uani 1 1 d G .
H43 H 0.6985 0.5565 0.1819 0.067 Uiso 1 1 calc R U
C61 C 0.9106(10) 0.5300(4) 0.2385(3) 0.055(4) Uani 1 1 d G .
C62 C 0.9515(11) 0.5843(4) 0.2322(3) 0.056(4) Uani 1 1 d G .
H44 H 0.9101 0.6007 0.2093 0.067 Uiso 1 1 calc R U
C63 C 1.0544(10) 0.6140(3) 0.2601(3) 0.056(4) Uani 1 1 d G .
H45 H 1.0817 0.6503 0.2559 0.067 Uiso 1 1 calc R U
C64 C 1.1163(9) 0.5894(4) 0.2944(3) 0.050(4) Uani 1 1 d G .
C65 C 1.0754(11) 0.5352(4) 0.3007(3) 0.067(5) Uani 1 1 d G .
H46 H 1.1168 0.5188 0.3236 0.080 Uiso 1 1 calc R U
C66 C 0.9725(11) 0.5055(3) 0.2727(3) 0.058(4) Uani 1 1 d G .
H47 H 0.9452 0.4692 0.2770 0.070 Uiso 1 1 calc R U
C67 C 0.6949(13) 0.3458(3) 0.1730(4) 0.071(5) Uani 1 1 d G .
C68 C 0.8242(11) 0.3229(4) 0.1783(4) 0.083(6) Uani 1 1 d G .
H48 H 0.9109 0.3449 0.1845 0.100 Uiso 1 1 calc R U
C69 C 0.8238(12) 0.2672(5) 0.1742(4) 0.083(6) Uani 1 1 d G .
H49 H 0.9103 0.2518 0.1777 0.100 Uiso 1 1 calc R U
C70 C 0.6942(15) 0.2343(3) 0.1649(4) 0.082(6) Uani 1 1 d G .
C71 C 0.5650(12) 0.2572(4) 0.1597(4) 0.081(6) Uani 1 1 d G .
H50 H 0.4783 0.2352 0.1535 0.097 Uiso 1 1 calc R U
C72 C 0.5654(11) 0.3130(5) 0.1637(4) 0.069(5) Uani 1 1 d G .
H51 H 0.4789 0.3283 0.1603 0.083 Uiso 1 1 calc R U
C73 C 0.4899(11) 0.5146(4) 0.1228(3) 0.064(5) Uani 1 1 d G .
C74 C 0.3922(12) 0.4825(3) 0.0949(4) 0.057(4) Uani 1 1 d G .
H52 H 0.3921 0.4451 0.0943 0.068 Uiso 1 1 calc R U
C75 C 0.2946(11) 0.5063(4) 0.0680(3) 0.073(5) Uani 1 1 d G .
H53 H 0.2292 0.4848 0.0494 0.087 Uiso 1 1 calc R U
C76 C 0.2948(11) 0.5621(4) 0.0689(3) 0.058(4) Uani 1 1 d G .
C77 C 0.3925(13) 0.5943(3) 0.0968(4) 0.070(5) Uani 1 1 d G .
H54 H 0.3926 0.6316 0.0974 0.084 Uiso 1 1 calc R U
C78 C 0.4901(12) 0.5705(4) 0.1237(4) 0.083(6) Uani 1 1 d G .
H55 H 0.5554 0.5920 0.1423 0.100 Uiso 1 1 calc R U
C79 C 1.0550(11) 0.5829(4) 0.4010(4) 0.062(4) Uani 1 1 d G .
C80 C 0.9091(10) 0.5655(5) 0.4010(4) 0.074(5) Uani 1 1 d G .
H56 H 0.8403 0.5839 0.3864 0.088 Uiso 1 1 calc R U
C81 C 0.8659(10) 0.5206(5) 0.4230(4) 0.066(5) Uani 1 1 d G .
H57 H 0.7683 0.5089 0.4230 0.080 Uiso 1 1 calc R U
C82 C 0.9687(13) 0.4930(4) 0.4449(4) 0.076(5) Uani 1 1 d G .
H58 H 0.9399 0.4630 0.4595 0.091 Uiso 1 1 calc R U
C83 C 1.1147(12) 0.5104(5) 0.4448(3) 0.081(6) Uani 1 1 d G .
H59 H 1.1834 0.4920 0.4595 0.098 Uiso 1 1 calc R U
C84 C 1.1578(9) 0.5554(5) 0.4229(4) 0.063(4) Uani 1 1 d G .
H60 H 1.2554 0.5670 0.4229 0.075 Uiso 1 1 calc R U
C85 C 1.4284(17) 0.6650(4) 0.2447(4) 0.075(5) Uani 1 1 d G U
C86 C 1.463(2) 0.6594(5) 0.2044(5) 0.134(8) Uani 1 1 d G U
H61 H 1.4822 0.6260 0.1943 0.161 Uiso 1 1 calc R U
C87 C 1.467(3) 0.7037(7) 0.1794(4) 0.157(9) Uani 1 1 d G U
H62 H 1.4900 0.7000 0.1524 0.189 Uiso 1 1 calc R U
C88 C 1.438(2) 0.7536(6) 0.1945(5) 0.127(8) Uani 1 1 d G U
H63 H 1.4409 0.7833 0.1777 0.152 Uiso 1 1 calc R U
C89 C 1.404(2) 0.7592(4) 0.2348(5) 0.120(7) Uani 1 1 d G U
H64 H 1.3841 0.7926 0.2449 0.145 Uiso 1 1 calc R U
C90 C 1.3991(19) 0.7150(5) 0.2599(4) 0.099(6) Uani 1 1 d G U
H65 H 1.3763 0.7187 0.2868 0.119 Uiso 1 1 calc R U
C91 C 0.9569(17) 0.1691(9) 0.0857(7) 0.135(8) Uani 1 1 d G U
C92 C 1.045(2) 0.2179(7) 0.0897(7) 0.144(8) Uani 1 1 d G U
H66 H 1.0051 0.2501 0.0939 0.172 Uiso 1 1 calc R U
C93 C 1.192(2) 0.2189(8) 0.0876(7) 0.151(9) Uani 1 1 d G U
H67 H 1.2514 0.2516 0.0903 0.181 Uiso 1 1 calc R U
C94 C 1.2521(17) 0.1709(11) 0.0815(7) 0.161(10) Uani 1 1 d G U
H68 H 1.3508 0.1715 0.0801 0.193 Uiso 1 1 calc R U
C95 C 1.164(2) 0.1220(9) 0.0775(7) 0.169(10) Uani 1 1 d G U
H69 H 1.2039 0.0899 0.0734 0.203 Uiso 1 1 calc R U
C96 C 1.017(2) 0.1211(7) 0.0796(7) 0.152(9) Uani 1 1 d G U
H70 H 0.9576 0.0884 0.0769 0.182 Uiso 1 1 calc R U
C97 C 0.4213(12) 0.1558(5) 0.2200(5) 0.077(4) Uani 1 1 d G U
C98 C 0.3294(18) 0.1341(6) 0.1859(4) 0.108(6) Uani 1 1 d G U
H71 H 0.3660 0.1160 0.1648 0.130 Uiso 1 1 calc R U
C99 C 0.1828(16) 0.1396(7) 0.1836(5) 0.122(7) Uani 1 1 d G U
H72 H 0.1213 0.1252 0.1608 0.146 Uiso 1 1 calc R U
C100 C 0.1281(11) 0.1668(7) 0.2152(6) 0.130(8) Uani 1 1 d G U
H73 H 0.0300 0.1705 0.2136 0.156 Uiso 1 1 calc R U
C101 C 0.2200(16) 0.1884(6) 0.2492(5) 0.107(6) Uani 1 1 d G U
H74 H 0.1835 0.2066 0.2704 0.129 Uiso 1 1 calc R U
C102 C 0.3666(15) 0.1829(5) 0.2516(4) 0.091(5) Uani 1 1 d G U
H75 H 0.4281 0.1974 0.2744 0.109 Uiso 1 1 calc R U
C103 C -0.0727(17) 0.6296(5) 0.1026(5) 0.087(5) Uani 1 1 d G U
C104 C 0.0160(17) 0.6511(7) 0.1373(5) 0.112(6) Uani 1 1 d G U
H76 H 0.0973 0.6348 0.1467 0.134 Uiso 1 1 calc R U
C105 C -0.017(2) 0.6971(7) 0.1579(5) 0.135(8) Uani 1 1 d G U
H77 H 0.0424 0.7115 0.1811 0.162 Uiso 1 1 calc R U
C106 C -0.138(2) 0.7215(6) 0.1438(6) 0.143(9) Uani 1 1 d G U
H78 H -0.1605 0.7522 0.1576 0.172 Uiso 1 1 calc R U
C107 C -0.2272(18) 0.7000(7) 0.1092(6) 0.134(8) Uani 1 1 d G U
H79 H -0.3085 0.7163 0.0998 0.161 Uiso 1 1 calc R U
C108 C -0.1943(16) 0.6540(7) 0.0885(5) 0.112(7) Uani 1 1 d G U
H80 H -0.2536 0.6396 0.0653 0.135 Uiso 1 1 calc R U
C109 C 0.4235(14) 0.6869(4) 0.0080(4) 0.078(6) Uani 1 1 d G .
C110 C 0.5569(14) 0.7039(6) -0.0051(5) 0.091(7) Uani 1 1 d G .
H81 H 0.5993 0.6813 -0.0223 0.110 Uiso 1 1 calc R U
C111 C 0.6269(13) 0.7546(7) 0.0075(6) 0.099(7) Uani 1 1 d G .
H82 H 0.7161 0.7660 -0.0013 0.118 Uiso 1 1 calc R U
C112 C 0.5635(19) 0.7884(5) 0.0331(6) 0.137(13) Uani 1 1 d G .
H83 H 0.6103 0.8223 0.0415 0.165 Uiso 1 1 calc R U
C113 C 0.430(2) 0.7714(5) 0.0462(5) 0.131(11) Uani 1 1 d G .
H84 H 0.3877 0.7940 0.0634 0.157 Uiso 1 1 calc R U
C114 C 0.3601(14) 0.7207(5) 0.0336(4) 0.079(6) Uani 1 1 d G .
H85 H 0.2709 0.7093 0.0424 0.095 Uiso 1 1 calc R U
I1 I 1.21425(13) 0.82356(5) 0.50760(4) 0.0686(4) Uani 1 1 d . .
I2 I 1.52359(12) 0.66935(5) 0.38318(4) 0.0678(4) Uani 1 1 d . .
I3 I 0.45096(13) 1.47527(5) 0.38132(4) 0.0718(4) Uani 1 1 d . .
Pd6 Pd 1.29062(13) 0.62639(5) 0.33251(4) 0.0535(3) Uani 1 1 d . .
Pd1 Pd 1.01797(14) 0.88787(5) 0.47793(5) 0.0598(4) Uani 1 1 d . .
Pd2 Pd 0.14429(14) 0.59502(6) 0.02964(4) 0.0614(4) Uani 1 1 d . .
Pd3 Pd 0.51517(13) 1.37259(5) 0.38004(4) 0.0592(4) Uani 1 1 d . .
I5 I -0.05409(15) 0.63744(6) -0.02217(5) 0.0896(5) Uani 1 1 d . .
I6 I 0.7359(2) 0.04696(6) 0.14999(5) 0.0946(5) Uani 1 1 d . .
Pd4 Pd -0.09079(17) 0.91752(7) 0.18475(5) 0.0756(5) Uani 1 1 d D .
Pd5 Pd 0.69665(19) 0.15183(6) 0.15693(5) 0.0759(5) Uani 1 1 d . .
P1 P 1.1243(5) 0.64431(19) 0.37682(15) 0.0594(11) Uani 1 1 d . .
P2 P 1.4220(5) 0.60723(18) 0.27868(16) 0.0617(12) Uani 1 1 d . .
P3 P 0.5818(5) 1.37474(18) 0.31371(16) 0.0615(12) Uani 1 1 d . .
P4 P 1.1792(5) 0.92468(19) 0.43436(17) 0.0675(13) Uani 1 1 d . .
P5 P 0.8504(5) 0.8478(2) 0.51795(19) 0.0723(14) Uani 1 1 d . .
P6 P 0.3337(5) 0.6198(2) -0.00886(16) 0.0640(12) Uani 1 1 d . .
P7 P 0.4909(5) 1.36420(19) 0.45005(16) 0.0627(12) Uani 1 1 d . .
P8 P -0.0228(6) 0.5700(2) 0.07538(18) 0.0737(14) Uani 1 1 d . .
P9 P 0.6132(6) 0.1455(2) 0.22116(17) 0.0764(14) Uani 1 1 d . .
P10 P -0.2335(6) 0.9158(2) 0.23791(19) 0.0748(14) Uani 1 1 d . .
P11 P 0.7640(8) 0.1674(2) 0.0918(2) 0.0934(18) Uani 1 1 d . .
P12 P 0.0796(8) 0.9225(3) 0.1391(2) 0.108(2) Uani 1 1 d D U
C115 C 0.478(2) 0.5756(8) -0.0063(7) 0.081(6) Uani 1 1 d . .
H86 H 0.5529 0.5903 -0.0221 0.122 Uiso 1 1 calc R U
H87 H 0.4399 0.5403 -0.0175 0.122 Uiso 1 1 calc R U
H88 H 0.5168 0.5730 0.0219 0.122 Uiso 1 1 calc R U
C116 C 0.6858(19) 0.8781(8) 0.5257(7) 0.082(6) Uani 1 1 d . .
H89 H 0.6356 0.8583 0.5457 0.123 Uiso 1 1 calc R U
H90 H 0.6249 0.8769 0.5001 0.123 Uiso 1 1 calc R U
H91 H 0.7103 0.9150 0.5354 0.123 Uiso 1 1 calc R U
C117 C 1.352(2) 0.5483(7) 0.2450(6) 0.071(5) Uani 1 1 d . .
H92 H 1.4273 0.5381 0.2294 0.106 Uiso 1 1 calc R U
H93 H 1.2725 0.5570 0.2265 0.106 Uiso 1 1 calc R U
H94 H 1.3210 0.5188 0.2615 0.106 Uiso 1 1 calc R U
C118 C 0.557(2) 1.4358(8) 0.2843(7) 0.082(6) Uani 1 1 d . .
H95 H 0.6077 1.4348 0.2602 0.123 Uiso 1 1 calc R U
H96 H 0.5949 1.4673 0.3013 0.123 Uiso 1 1 calc R U
H97 H 0.4563 1.4372 0.2761 0.123 Uiso 1 1 calc R U
C119 C 1.6112(19) 0.5935(9) 0.2923(7) 0.083(6) Uani 1 1 d . .
H98 H 1.6137 0.5655 0.3119 0.125 Uiso 1 1 calc R U
H99 H 1.6672 0.6258 0.3041 0.125 Uiso 1 1 calc R U
H100 H 1.6506 0.5822 0.2679 0.125 Uiso 1 1 calc R U
C120 C 1.3611(19) 0.9491(8) 0.4602(6) 0.076(5) Uani 1 1 d . .
H101 H 1.4280 0.9540 0.4399 0.114 Uiso 1 1 calc R U
H102 H 1.3919 0.9231 0.4794 0.114 Uiso 1 1 calc R U
H103 H 1.3575 0.9830 0.4746 0.114 Uiso 1 1 calc R U
C121 C 0.287(3) 0.6255(9) -0.0636(6) 0.095(7) Uani 1 1 d . .
H104 H 0.2055 0.6457 -0.0681 0.142 Uiso 1 1 calc R U
H105 H 0.2631 0.5900 -0.0764 0.142 Uiso 1 1 calc R U
H106 H 0.3676 0.6437 -0.0754 0.142 Uiso 1 1 calc R U
C123 C -0.178(2) 0.9658(8) 0.2803(7) 0.088(6) Uani 1 1 d . .
H107 H -0.1522 1.0004 0.2692 0.132 Uiso 1 1 calc R U
H108 H -0.0957 0.9550 0.2970 0.132 Uiso 1 1 calc R U
H109 H -0.2557 0.9680 0.2969 0.132 Uiso 1 1 calc R U
C124 C -0.191(2) 0.5341(8) 0.0517(7) 0.082(6) Uani 1 1 d . .
H110 H -0.1780 0.4967 0.0470 0.122 Uiso 1 1 calc R U
H111 H -0.2181 0.5497 0.0258 0.122 Uiso 1 1 calc R U
H112 H -0.2646 0.5368 0.0696 0.122 Uiso 1 1 calc R U
C125 C 0.9655(18) 0.6705(8) 0.3540(7) 0.076(6) Uani 1 1 d . .
H113 H 0.9096 0.6810 0.3753 0.114 Uiso 1 1 calc R U
H114 H 0.9091 0.6432 0.3361 0.114 Uiso 1 1 calc R U
H115 H 0.9926 0.7014 0.3384 0.114 Uiso 1 1 calc R U
C127 C 0.024(3) 0.5284(9) 0.1168(7) 0.092(7) Uani 1 1 d . .
H116 H 0.1028 0.5468 0.1348 0.137 Uiso 1 1 calc R U
H117 H 0.0519 0.4952 0.1061 0.137 Uiso 1 1 calc R U
H118 H -0.0577 0.5205 0.1320 0.137 Uiso 1 1 calc R U
C129 C 0.555(2) 1.3044(8) 0.4737(6) 0.075(5) Uani 1 1 d . .
H119 H 0.4932 1.2923 0.4941 0.113 Uiso 1 1 calc R U
H120 H 0.6516 1.3132 0.4865 0.113 Uiso 1 1 calc R U
H121 H 0.5529 1.2762 0.4529 0.113 Uiso 1 1 calc R U
C130 C 1.130(2) 0.9822(7) 0.4051(7) 0.080(6) Uani 1 1 d . .
H122 H 1.1368 1.0135 0.4233 0.120 Uiso 1 1 calc R U
H123 H 1.0333 0.9745 0.3920 0.120 Uiso 1 1 calc R U
H124 H 1.1951 0.9889 0.3844 0.120 Uiso 1 1 calc R U
C131 C 1.182(2) 0.6920(7) 0.4203(6) 0.071(5) Uani 1 1 d . .
H125 H 1.2101 0.7270 0.4103 0.107 Uiso 1 1 calc R U
H126 H 1.2621 0.6799 0.4369 0.107 Uiso 1 1 calc R U
H127 H 1.1034 0.6943 0.4368 0.107 Uiso 1 1 calc R U
C132 C 0.704(2) 0.1938(11) 0.2623(8) 0.102(8) Uani 1 1 d . .
H128 H 0.6938 0.2301 0.2542 0.153 Uiso 1 1 calc R U
H129 H 0.8049 0.1890 0.2666 0.153 Uiso 1 1 calc R U
H130 H 0.6612 0.1874 0.2874 0.153 Uiso 1 1 calc R U
C133 C 0.718(4) 0.2315(10) 0.0684(8) 0.132(11) Uani 1 1 d . .
H131 H 0.7343 0.2602 0.0891 0.197 Uiso 1 1 calc R U
H132 H 0.6184 0.2274 0.0572 0.197 Uiso 1 1 calc R U
H133 H 0.7778 0.2399 0.0467 0.197 Uiso 1 1 calc R U
C134 C 0.592(2) 1.4213(10) 0.4835(8) 0.095(7) Uani 1 1 d . .
H134 H 0.5664 1.4551 0.4731 0.143 Uiso 1 1 calc R U
H135 H 0.6937 1.4200 0.4833 0.143 Uiso 1 1 calc R U
H136 H 0.5672 1.4181 0.5112 0.143 Uiso 1 1 calc R U
C135 C 0.497(2) 1.3189(10) 0.2775(7) 0.090(7) Uani 1 1 d . .
H137 H 0.3974 1.3236 0.2700 0.135 Uiso 1 1 calc R U
H138 H 0.5033 1.2849 0.2905 0.135 Uiso 1 1 calc R U
H139 H 0.5462 1.3191 0.2531 0.135 Uiso 1 1 calc R U
C137 C 0.672(3) 0.1208(11) 0.0506(8) 0.123(10) Uani 1 1 d . .
H166 H 0.5701 0.1180 0.0520 0.184 Uiso 1 1 calc R U
H167 H 0.6938 0.1342 0.0243 0.184 Uiso 1 1 calc R U
H168 H 0.7053 0.0858 0.0539 0.184 Uiso 1 1 calc R U
C138 C 0.780(4) 0.7806(12) 0.4950(12) 0.178(18) Uani 1 1 d . .
H143 H 0.8517 0.7667 0.4799 0.268 Uiso 1 1 calc R U
H144 H 0.6946 0.7836 0.4765 0.268 Uiso 1 1 calc R U
H145 H 0.7570 0.7566 0.5164 0.268 Uiso 1 1 calc R U
I8 I -0.30621(16) 0.86664(6) 0.13184(5) 0.0868(4) Uani 1 1 d . .
C139 C 0.049(2) 0.8713(8) 0.0963(5) 0.127(7) Uani 1 1 d DG U
C141 C 0.080(2) 0.8200(9) 0.1079(5) 0.159(9) Uani 1 1 d G U
H146 H 0.1070 0.8138 0.1354 0.190 Uiso 1 1 calc R U
C143 C 0.069(3) 0.7782(7) 0.0783(8) 0.171(10) Uani 1 1 d G U
H147 H 0.0894 0.7439 0.0860 0.205 Uiso 1 1 calc R U
C145 C 0.028(2) 0.7876(9) 0.0371(7) 0.172(11) Uani 1 1 d G U
H148 H 0.0210 0.7596 0.0173 0.206 Uiso 1 1 calc R U
C140 C -0.002(2) 0.8388(10) 0.0256(4) 0.146(9) Uani 1 1 d G U
H149 H -0.0298 0.8451 -0.0020 0.175 Uiso 1 1 calc R U
C142 C 0.008(2) 0.8807(8) 0.0552(6) 0.150(9) Uani 1 1 d G U
H150 H -0.0123 0.9150 0.0474 0.180 Uiso 1 1 calc R U
C146 C -0.425(2) 0.9246(9) 0.2249(8) 0.091(7) Uani 1 1 d . .
H151 H -0.4477 0.9557 0.2398 0.136 Uiso 1 1 calc R U
H152 H -0.4836 0.8931 0.2323 0.136 Uiso 1 1 calc R U
H153 H -0.4434 0.9295 0.1958 0.136 Uiso 1 1 calc R U
C147 C 0.092(4) 0.9870(9) 0.1108(10) 0.207(15) Uani 1 1 d D U
H163 H 0.1083 1.0172 0.1303 0.311 Uiso 1 1 calc R U
H164 H 0.1709 0.9879 0.0941 0.311 Uiso 1 1 calc R U
H165 H 0.0038 0.9890 0.0935 0.311 Uiso 1 1 calc R U
C148 C 0.2695(17) 0.9146(18) 0.1616(9) 0.224(17) Uani 1 1 d D U
H157 H 0.2884 0.8778 0.1574 0.336 Uiso 1 1 calc R U
H158 H 0.2804 0.9238 0.1906 0.336 Uiso 1 1 calc R U
H159 H 0.3365 0.9381 0.1482 0.336 Uiso 1 1 calc R U
C149 C 0.624(4) 0.0815(10) 0.2486(9) 0.140(12) Uani 1 1 d . .
H160 H 0.5872 0.0850 0.2748 0.210 Uiso 1 1 calc R U
H161 H 0.7223 0.0740 0.2527 0.210 Uiso 1 1 calc R U
H162 H 0.5670 0.0525 0.2324 0.210 Uiso 1 1 calc R U

loop_
_atom_site_aniso_label
_atom_site_aniso_U_11
_atom_site_aniso_U_22
_atom_site_aniso_U_33
_atom_site_aniso_U_23
_atom_site_aniso_U_13
_atom_site_aniso_U_12
C1 0.060(10) 0.046(9) 0.082(12) 0.025(9) 0.002(9) 0.006(8)
C2 0.056(10) 0.064(11) 0.102(15) 0.035(11) 0.032(10) 0.033(9)
C3 0.051(9) 0.046(9) 0.067(10) 0.030(8) 0.006(8) 0.004(7)
C4 0.042(9) 0.059(10) 0.091(13) 0.043(10) 0.016(9) 0.003(8)
C5 0.051(11) 0.069(13) 0.121(17) 0.032(12) -0.003(11) -0.003(9)
C6 0.067(11) 0.071(12) 0.068(12) 0.016(10) 0.025(10) 0.001(9)
C7 0.077(12) 0.052(10) 0.062(11) 0.009(9) 0.014(9) -0.001(9)
C8 0.102(18) 0.108(19) 0.100(17) 0.026(15) -0.039(15) 0.002(15)
C9 0.084(14) 0.070(13) 0.093(15) 0.028(11) -0.033(12) -0.005(11)
C10 0.091(15) 0.080(15) 0.080(14) 0.023(11) 0.007(11) -0.011(12)
C11 0.065(11) 0.047(10) 0.086(13) 0.021(9) 0.008(10) 0.008(8)
C12 0.069(12) 0.057(11) 0.094(14) 0.030(10) 0.003(11) 0.007(9)
C13 0.057(11) 0.063(11) 0.079(12) 0.019(9) 0.022(9) 0.004(9)
C14 0.043(9) 0.045(9) 0.077(11) 0.020(8) 0.004(8) 0.016(7)
C15 0.062(11) 0.044(9) 0.073(11) 0.022(8) -0.003(9) -0.009(8)
C16 0.062(11) 0.067(11) 0.066(11) 0.031(9) 0.019(9) 0.006(9)
C17 0.061(11) 0.061(11) 0.104(15) 0.034(10) 0.024(10) 0.002(9)
C18 0.046(9) 0.046(9) 0.121(16) 0.037(10) 0.025(10) 0.020(7)
C19 0.047(9) 0.061(11) 0.089(13) 0.029(10) 0.029(9) -0.001(8)
C20 0.091(14) 0.057(11) 0.094(15) 0.001(10) -0.011(12) 0.033(10)
C21 0.064(12) 0.063(12) 0.116(17) 0.016(12) -0.015(12) 0.007(10)
C22 0.062(11) 0.046(10) 0.100(15) 0.016(10) 0.023(10) 0.008(8)
C23 0.043(9) 0.052(10) 0.078(11) 0.011(8) 0.014(8) 0.011(7)
C24 0.030(8) 0.076(12) 0.082(12) 0.025(10) 0.004(8) 0.005(8)
C25 0.099(14) 0.048(8) 0.123(14) 0.024(9) 0.017(11) 0.016(9)
C26 0.126(17) 0.055(10) 0.145(16) 0.006(9) 0.011(13) 0.029(11)
C27 0.115(16) 0.055(9) 0.174(18) 0.011(11) 0.002(14) 0.024(11)
C28 0.111(17) 0.078(11) 0.19(2) 0.043(13) 0.018(15) 0.021(12)
C29 0.108(16) 0.095(13) 0.179(18) 0.058(12) 0.050(14) 0.020(13)
C30 0.099(14) 0.090(11) 0.158(16) 0.048(11) 0.052(13) 0.035(12)
C31 0.087(11) 0.060(10) 0.105(12) 0.040(9) 0.043(8) 0.016(8)
C32 0.120(13) 0.075(13) 0.115(16) 0.021(10) 0.027(10) 0.003(11)
C33 0.163(17) 0.076(14) 0.129(16) 0.022(10) 0.029(14) 0.021(13)
C34 0.174(19) 0.071(13) 0.128(16) 0.013(11) 0.056(13) 0.012(12)
C35 0.134(15) 0.079(14) 0.141(18) 0.007(11) 0.065(12) 0.025(13)
C36 0.106(11) 0.063(11) 0.128(14) 0.013(9) 0.056(10) 0.028(10)
C37 0.077(12) 0.099(12) 0.126(13) 0.052(9) 0.050(11) 0.032(11)
C38 0.074(13) 0.129(12) 0.171(15) 0.100(12) 0.045(12) 0.034(12)
C39 0.061(13) 0.200(18) 0.191(18) 0.128(15) 0.039(14) 0.026(15)
C40 0.046(12) 0.26(2) 0.164(17) 0.103(14) 0.022(13) 0.030(17)
C41 0.075(14) 0.222(19) 0.137(14) 0.042(14) 0.005(13) 0.043(17)
C42 0.078(13) 0.146(14) 0.119(14) 0.028(11) 0.021(12) 0.042(13)
C43 0.063(10) 0.029(8) 0.099(13) 0.032(9) 0.032(10) 0.015(7)
C44 0.064(11) 0.054(10) 0.077(12) 0.023(9) 0.027(9) 0.014(9)
C45 0.070(12) 0.059(11) 0.069(12) 0.014(9) -0.009(10) 0.003(9)
C46 0.052(10) 0.084(13) 0.070(12) 0.017(10) 0.007(9) 0.023(10)
C47 0.057(11) 0.065(12) 0.093(14) 0.011(10) 0.025(10) 0.016(9)
C48 0.056(10) 0.048(10) 0.096(14) 0.013(9) 0.017(10) 0.008(8)
C49 0.061(11) 0.041(9) 0.084(13) 0.027(8) 0.009(9) 0.012(8)
C50 0.069(12) 0.058(10) 0.080(12) 0.026(9) 0.027(10) 0.021(9)
C51 0.055(11) 0.083(14) 0.118(18) 0.047(13) 0.007(11) 0.019(10)
C52 0.065(13) 0.084(14) 0.111(17) 0.057(13) 0.017(12) 0.017(11)
C53 0.074(14) 0.070(13) 0.126(19) 0.004(12) 0.053(14) 0.007(11)
C54 0.073(12) 0.070(12) 0.065(12) 0.007(9) -0.002(10) 0.007(10)
C55 0.082(12) 0.039(8) 0.055(10) 0.011(7) 0.020(9) 0.014(8)
C56 0.068(11) 0.049(9) 0.063(10) 0.026(8) 0.014(9) 0.020(8)
C57 0.040(8) 0.041(8) 0.066(10) 0.007(8) -0.007(8) -0.004(7)
C58 0.072(11) 0.043(9) 0.053(10) -0.008(7) -0.007(8) -0.006(8)
C59 0.070(12) 0.052(10) 0.068(11) 0.006(9) -0.007(9) 0.007(9)
C60 0.049(9) 0.049(9) 0.071(11) 0.017(8) 0.006(8) 0.004(7)
C61 0.035(8) 0.059(10) 0.074(11) 0.010(9) 0.014(8) 0.005(7)
C62 0.058(10) 0.047(9) 0.065(11) 0.014(8) 0.014(9) 0.009(8)
C63 0.038(8) 0.058(10) 0.075(11) 0.018(9) 0.011(8) 0.017(7)
C64 0.049(9) 0.033(8) 0.073(11) -0.004(7) 0.027(8) 0.005(7)
C65 0.053(10) 0.059(11) 0.088(13) 0.024(10) 0.006(9) 0.001(8)
C66 0.042(9) 0.057(10) 0.073(11) 0.007(9) 0.009(8) -0.008(8)
C67 0.074(12) 0.063(11) 0.073(12) 0.011(9) -0.008(10) 0.005(10)
C68 0.114(17) 0.038(10) 0.095(15) 0.001(10) -0.007(13) 0.018(10)
C69 0.067(12) 0.061(12) 0.124(18) 0.033(12) 0.001(12) 0.017(10)
C70 0.098(16) 0.070(13) 0.073(13) 0.003(10) -0.019(12) 0.017(12)
C71 0.096(16) 0.079(14) 0.064(12) 0.014(10) 0.007(11) -0.007(12)
C72 0.078(13) 0.040(9) 0.087(13) 0.016(9) -0.009(10) 0.005(9)
C73 0.071(12) 0.064(11) 0.059(11) 0.005(9) 0.015(9) 0.015(9)
C74 0.042(8) 0.053(10) 0.072(11) -0.010(8) -0.012(8) 0.006(7)
C75 0.068(12) 0.082(14) 0.070(12) -0.010(10) 0.001(10) 0.028(10)
C76 0.049(9) 0.053(10) 0.074(11) 0.001(9) 0.017(9) 0.007(8)
C77 0.077(12) 0.055(11) 0.083(13) 0.008(10) 0.007(10) 0.028(9)
C78 0.074(13) 0.072(13) 0.101(16) 0.008(12) -0.009(11) 0.014(10)
C79 0.054(10) 0.050(10) 0.087(13) 0.010(9) 0.021(9) 0.005(8)
C80 0.066(12) 0.062(11) 0.097(14) -0.002(10) 0.030(11) 0.005(9)
C81 0.045(10) 0.071(12) 0.079(12) -0.003(10) 0.017(9) -0.016(9)
C82 0.076(13) 0.074(13) 0.082(14) -0.005(10) 0.029(11) 0.009(11)
C83 0.088(15) 0.089(15) 0.071(13) -0.004(11) 0.020(11) 0.015(12)
C84 0.078(12) 0.047(9) 0.066(11) 0.007(8) 0.021(9) 0.007(9)
C85 0.072(11) 0.047(7) 0.109(11) 0.009(8) 0.037(10) -0.010(8)
C86 0.23(2) 0.073(11) 0.113(14) 0.008(10) 0.064(16) 0.014(15)
C87 0.28(3) 0.090(13) 0.113(15) 0.020(10) 0.063(18) 0.009(18)
C88 0.20(2) 0.071(10) 0.111(13) 0.029(11) 0.034(16) -0.002(14)
C89 0.17(2) 0.070(10) 0.130(14) 0.032(10) 0.047(16) 0.039(13)
C90 0.144(17) 0.055(9) 0.107(13) 0.015(8) 0.047(13) 0.007(11)
C91 0.144(16) 0.115(15) 0.160(19) 0.075(16) 0.053(16) 0.027(11)
C92 0.136(16) 0.144(15) 0.16(2) 0.050(18) 0.054(18) 0.013(13)
C93 0.129(15) 0.168(18) 0.16(2) 0.066(19) 0.013(18) 0.018(14)
C94 0.123(16) 0.18(2) 0.19(2) 0.07(2) 0.024(18) 0.029(12)
C95 0.138(17) 0.169(18) 0.21(2) 0.05(2) 0.05(2) 0.035(15)
C96 0.131(15) 0.138(15) 0.20(2) 0.066(18) 0.044(19) 0.039(13)
C97 0.073(10) 0.051(10) 0.110(13) 0.038(8) 0.004(7) 0.011(8)
C98 0.102(12) 0.108(15) 0.107(12) 0.053(10) -0.015(10) -0.008(12)
C99 0.092(11) 0.132(18) 0.131(15) 0.070(12) -0.022(12) -0.018(13)
C100 0.096(13) 0.114(18) 0.18(2) 0.082(14) 0.000(10) 0.013(12)
C101 0.085(11) 0.075(13) 0.173(17) 0.045(12) 0.034(11) 0.031(11)
C102 0.083(10) 0.050(10) 0.148(14) 0.031(9) 0.020(10) 0.020(9)
C103 0.092(13) 0.077(12) 0.098(12) 0.026(9) 0.026(10) 0.020(9)
C104 0.170(18) 0.078(13) 0.089(14) 0.021(10) 0.013(11) 0.018(12)
C105 0.23(2) 0.078(14) 0.103(15) 0.022(10) 0.009(14) 0.034(14)
C106 0.20(2) 0.095(16) 0.145(19) 0.012(13) 0.036(15) 0.039(14)
C107 0.144(18) 0.111(17) 0.16(2) -0.001(14) 0.041(13) 0.061(14)
C108 0.110(14) 0.087(14) 0.151(17) 0.012(11) 0.032(11) 0.046(11)
C109 0.108(16) 0.065(12) 0.067(12) 0.036(10) 0.021(11) 0.020(11)
C110 0.055(12) 0.096(17) 0.126(19) 0.036(14) 0.007(12) 0.014(11)
C111 0.078(15) 0.074(15) 0.14(2) 0.027(15) 0.010(15) -0.011(12)
C112 0.18(3) 0.11(2) 0.11(2) -0.016(17) 0.03(2) -0.08(2)
C113 0.19(3) 0.066(16) 0.14(2) 0.023(16) 0.01(2) 0.009(18)
C114 0.088(14) 0.045(10) 0.103(16) 0.010(10) 0.018(12) -0.007(10)
I1 0.0607(7) 0.0535(7) 0.0960(9) 0.0188(6) 0.0104(6) 0.0216(5)
I2 0.0461(6) 0.0706(8) 0.0851(8) 0.0060(6) 0.0051(6) 0.0011(5)
I3 0.0603(7) 0.0537(7) 0.1071(10) 0.0157(6) 0.0236(7) 0.0156(5)
Pd6 0.0404(6) 0.0513(7) 0.0699(8) 0.0089(6) 0.0096(6) 0.0055(5)
Pd1 0.0519(7) 0.0437(7) 0.0878(10) 0.0182(6) 0.0132(7) 0.0136(5)
Pd2 0.0518(7) 0.0578(8) 0.0768(9) 0.0122(7) 0.0082(6) 0.0120(6)
Pd3 0.0479(7) 0.0515(7) 0.0838(9) 0.0208(7) 0.0200(6) 0.0140(6)
I5 0.0634(8) 0.0757(9) 0.1276(13) 0.0256(8) -0.0103(8) 0.0135(6)
I6 0.1331(13) 0.0555(8) 0.0988(11) 0.0116(7) 0.0166(9) 0.0211(8)
Pd4 0.0690(9) 0.0701(10) 0.0872(11) 0.0096(8) 0.0100(8) 0.0032(7)
Pd5 0.0944(11) 0.0499(8) 0.0840(11) 0.0129(7) 0.0063(9) 0.0113(7)
P1 0.050(2) 0.058(3) 0.072(3) 0.006(2) 0.014(2) 0.005(2)
P2 0.050(2) 0.051(3) 0.086(3) 0.005(2) 0.018(2) 0.007(2)
P3 0.058(3) 0.049(2) 0.084(3) 0.022(2) 0.021(2) 0.015(2)
P4 0.063(3) 0.053(3) 0.094(4) 0.020(2) 0.024(3) 0.021(2)
P5 0.055(3) 0.053(3) 0.113(4) 0.029(3) 0.023(3) 0.009(2)
P6 0.060(3) 0.059(3) 0.075(3) 0.012(2) 0.009(2) 0.009(2)
P7 0.055(3) 0.057(3) 0.078(3) 0.019(2) 0.012(2) 0.006(2)
P8 0.062(3) 0.071(3) 0.092(4) 0.011(3) 0.021(3) 0.013(2)
P9 0.091(4) 0.059(3) 0.083(4) 0.016(3) 0.006(3) 0.024(3)
P10 0.068(3) 0.048(3) 0.110(4) 0.017(3) 0.012(3) 0.008(2)
P11 0.124(5) 0.063(3) 0.097(4) 0.022(3) 0.025(4) 0.011(3)
P12 0.096(5) 0.116(5) 0.112(5) -0.007(4) 0.030(4) -0.004(4)
C115 0.074(13) 0.063(12) 0.114(16) 0.029(11) 0.029(12) 0.016(10)
C116 0.052(10) 0.073(12) 0.133(18) 0.053(12) 0.040(11) 0.018(9)
C117 0.065(11) 0.051(10) 0.102(15) 0.011(10) 0.026(10) 0.012(8)
C118 0.080(13) 0.064(12) 0.113(16) 0.049(11) 0.027(12) 0.032(10)
C119 0.048(10) 0.096(15) 0.114(16) -0.003(13) 0.037(11) 0.016(10)
C120 0.062(11) 0.070(12) 0.098(15) 0.005(11) 0.023(10) 0.000(9)
C121 0.13(2) 0.066(13) 0.091(15) 0.019(11) 0.056(14) -0.004(13)
C123 0.095(16) 0.065(13) 0.105(16) -0.002(12) 0.005(13) 0.021(11)
C124 0.076(13) 0.077(13) 0.098(15) 0.007(11) 0.015(11) 0.028(11)
C125 0.046(10) 0.075(13) 0.111(16) -0.006(11) 0.013(10) 0.025(9)
C127 0.095(16) 0.088(15) 0.104(16) 0.026(13) 0.040(13) 0.027(12)
C129 0.074(12) 0.075(13) 0.079(13) 0.027(10) 0.000(10) 0.024(10)
C130 0.087(14) 0.056(11) 0.108(16) 0.041(11) 0.038(12) 0.019(10)
C131 0.072(12) 0.058(11) 0.080(13) 0.006(9) -0.003(10) -0.005(9)
C132 0.062(13) 0.12(2) 0.118(19) -0.006(16) 0.002(13) 0.003(13)
C133 0.21(3) 0.082(18) 0.095(18) 0.021(14) 0.00(2) -0.001(19)
C134 0.050(11) 0.098(17) 0.13(2) -0.002(15) 0.007(12) -0.011(11)
C135 0.061(12) 0.106(18) 0.105(16) 0.015(14) 0.015(11) 0.006(12)
C137 0.15(3) 0.10(2) 0.101(18) 0.018(15) -0.001(17) -0.027(18)
C138 0.15(3) 0.10(2) 0.28(4) -0.07(3) 0.10(3) -0.08(2)
I8 0.0851(10) 0.0743(9) 0.0983(10) 0.0027(8) 0.0070(8) 0.0004(7)
C139 0.120(15) 0.148(13) 0.119(12) -0.016(11) 0.051(12) 0.010(14)
C141 0.19(2) 0.144(18) 0.154(16) -0.016(13) 0.061(18) 0.016(19)
C143 0.19(2) 0.155(16) 0.166(19) -0.030(15) 0.04(2) 0.02(2)
C145 0.16(2) 0.183(19) 0.168(17) -0.035(19) 0.01(2) 0.01(2)
C140 0.117(18) 0.19(2) 0.135(14) -0.038(14) 0.031(15) 0.019(19)
C142 0.124(18) 0.191(19) 0.131(15) -0.035(13) 0.003(17) 0.019(18)
C146 0.064(12) 0.074(14) 0.131(19) 0.008(13) 0.001(12) 0.002(10)
C147 0.26(4) 0.128(13) 0.27(4) 0.054(16) 0.15(3) 0.05(2)
C148 0.12(2) 0.33(5) 0.21(3) -0.03(3) -0.02(2) 0.04(3)
C149 0.23(4) 0.087(17) 0.13(2) 0.072(16) 0.06(2) 0.08(2)

loop_
_atom_type_symbol
_atom_type_description
_atom_type_scat_dispersion_real
_atom_type_scat_dispersion_imag
_atom_type_scat_source
C C 0.0040 0.0020 'International Tables Vol C Tables 4.2.6.8 and 6.1.1.4'
H H 0.0000 0.0000 'International Tables Vol C Tables 4.2.6.8 and 6.1.1.4'
P P 0.1200 0.1150 'International Tables Vol C Tables 4.2.6.8 and 6.1.1.4'
Pd Pd -0.7860 1.1990 'International Tables Vol C Tables 4.2.6.8 and 6.1.1.4'
I I -0.3360 2.1500 'International Tables Vol C Tables 4.2.6.8 and 6.1.1.4'

loop_
_geom_angle_atom_site_label_1
_geom_angle_atom_site_label_2
_geom_angle_atom_site_label_3
_geom_angle
C2 C1 C6 120.0
C2 C1 H1 120.0
C6 C1 H1 120.0
C1 C2 C3 120.0
C1 C2 C19 119.2(8)
C3 C2 C19 120.8(8)
C4 C3 C2 120.0
C4 C3 H2 120.0
C2 C3 H2 120.0
C5 C4 C3 120.0
C5 C4 C13 119.6(8)
C3 C4 C13 120.4(8)
C4 C5 C6 120.0
C4 C5 H3 120.0
C6 C5 H3 120.0
C5 C6 C1 120.0
C5 C6 C7 120.1(9)
C1 C6 C7 119.8(9)
C8 C7 C12 120.0
C8 C7 C6 120.0(8)
C12 C7 C6 120.0(8)
C7 C8 C9 120.0
C7 C8 H4 120.0
C9 C8 H4 120.0
C8 C9 C10 120.0
C8 C9 H5 120.0
C10 C9 H5 120.0
C11 C10 C9 120.0
C11 C10 Pd4 120.1(7)
C9 C10 Pd4 119.4(7)
C10 C11 C12 120.0
C10 C11 H6 120.0
C12 C11 H6 120.0
C11 C12 C7 120.0
C11 C12 H7 120.0
C7 C12 H7 120.0
C14 C13 C18 120.0
C14 C13 C4 121.4(7)
C18 C13 C4 118.6(7)
C15 C14 C13 120.0
C15 C14 H8 120.0
C13 C14 H8 120.0
C14 C15 C16 120.0
C14 C15 H9 120.0
C16 C15 H9 120.0
C17 C16 C15 120.0
C17 C16 Pd3 115.7(5)
C15 C16 Pd3 124.3(5)
C18 C17 C16 120.0
C18 C17 H10 120.0
C16 C17 H10 120.0
C17 C18 C13 120.0
C17 C18 H11 120.0
C13 C18 H11 120.0
C20 C19 C24 120.0
C20 C19 C2 120.0(8)
C24 C19 C2 120.0(8)
C19 C20 C21 120.0
C19 C20 H12 120.0
C21 C20 H12 120.0
C20 C21 C22 120.0
C20 C21 H13 120.0
C22 C21 H13 120.0
C23 C22 C21 120.0
C23 C22 Pd1 122.3(6)
C21 C22 Pd1 117.0(6)
C22 C23 C24 120.0
C22 C23 H14 120.0
C24 C23 H14 120.0
C23 C24 C19 120.0
C23 C24 H15 120.0
C19 C24 H15 120.0
C26 C25 C30 120.0
C26 C25 P10 119.4(9)
C30 C25 P10 120.6(9)
C27 C26 C25 120.0
C27 C26 H16 120.0
C25 C26 H16 120.0
C26 C27 C28 120.0
C26 C27 H17 120.0
C28 C27 H17 120.0
C29 C28 C27 120.0
C29 C28 H18 120.0
C27 C28 H18 120.0
C28 C29 C30 120.0
C28 C29 H19 120.0
C30 C29 H19 120.0
C29 C30 C25 120.0
C29 C30 H20 120.0
C25 C30 H20 120.0
C32 C31 C36 120.0
C32 C31 P4 115.9(9)
C36 C31 P4 124.1(9)
C31 C32 C33 120.0
C31 C32 H21 120.0
C33 C32 H21 120.0
C34 C33 C32 120.0
C34 C33 H22 120.0
C32 C33 H22 120.0
C35 C34 C33 120.0
C35 C34 H23 120.0
C33 C34 H23 120.0
C34 C35 C36 120.0
C34 C35 H24 120.0
C36 C35 H24 120.0
C35 C36 C31 120.0
C35 C36 H25 120.0
C31 C36 H25 120.0
C38 C37 C42 120.0
C38 C37 P5 122.2(10)
C42 C37 P5 117.8(10)
C37 C38 C39 120.0
C37 C38 H26 120.0
C39 C38 H26 120.0
C40 C39 C38 120.0
C40 C39 H27 120.0
C38 C39 H27 120.0
C41 C40 C39 120.0
C41 C40 H28 120.0
C39 C40 H28 120.0
C40 C41 C42 120.0
C40 C41 H29 120.0
C42 C41 H29 120.0
C41 C42 C37 120.0
C41 C42 H30 120.0
C37 C42 H30 120.0
C44 C43 C48 120.0
C44 C43 P3 117.1(7)
C48 C43 P3 122.7(7)
C43 C44 C45 120.0
C43 C44 H31 120.0
C45 C44 H31 120.0
C46 C45 C44 120.0
C46 C45 H32 120.0
C44 C45 H32 120.0
C45 C46 C47 120.0
C45 C46 H33 120.0
C47 C46 H33 120.0
C48 C47 C46 120.0
C48 C47 H34 120.0
C46 C47 H34 120.0
C47 C48 C43 120.0
C47 C48 H35 120.0
C43 C48 H35 120.0
C50 C49 C54 120.0
C50 C49 P7 120.7(7)
C54 C49 P7 119.2(7)
C49 C50 C51 120.0
C49 C50 H36 120.0
C51 C50 H36 120.0
C50 C51 C52 120.0
C50 C51 H37 120.0
C52 C51 H37 120.0
C53 C52 C51 120.0
C53 C52 H38 120.0
C51 C52 H38 120.0
C52 C53 C54 120.0
C52 C53 H39 120.0
C54 C53 H39 120.0
C53 C54 C49 120.0
C53 C54 H40 120.0
C49 C54 H40 120.0
C56 C55 C60 120.0
C56 C55 C61 119.4(7)
C60 C55 C61 120.6(7)
C57 C56 C55 120.0
C57 C56 H41 120.0
C55 C56 H41 120.0
C58 C57 C56 120.0
C58 C57 C67 117.8(8)
C56 C57 C67 122.2(8)
C59 C58 C57 120.0
C59 C58 H42 120.0
C57 C58 H42 120.0
C58 C59 C60 120.0
C58 C59 C73 119.5(7)
C60 C59 C73 120.5(7)
C59 C60 C55 120.0
C59 C60 H43 120.0
C55 C60 H43 120.0
C62 C61 C66 120.0
C62 C61 C55 120.9(7)
C66 C61 C55 119.0(7)
C61 C62 C63 120.0
C61 C62 H44 120.0
C63 C62 H44 120.0
C64 C63 C62 120.0
C64 C63 H45 120.0
C62 C63 H45 120.0
C63 C64 C65 120.0
C63 C64 Pd6 122.8(5)
C65 C64 Pd6 116.6(5)
C64 C65 C66 120.0
C64 C65 H46 120.0
C66 C65 H46 120.0
C65 C66 C61 120.0
C65 C66 H47 120.0
C61 C66 H47 120.0
C68 C67 C72 120.0
C68 C67 C57 118.6(8)
C72 C67 C57 121.4(8)
C67 C68 C69 120.0
C67 C68 H48 120.0
C69 C68 H48 120.0
C70 C69 C68 120.0
C70 C69 H49 120.0
C68 C69 H49 120.0
C69 C70 C71 120.0
C69 C70 Pd5 119.4(7)
C71 C70 Pd5 120.6(7)
C72 C71 C70 120.0
C72 C71 H50 120.0
C70 C71 H50 120.0
C71 C72 C67 120.0
C71 C72 H51 120.0
C67 C72 H51 120.0
C74 C73 C78 120.0
C74 C73 C59 119.7(8)
C78 C73 C59 120.3(8)
C75 C74 C73 120.0
C75 C74 H52 120.0
C73 C74 H52 120.0
C76 C75 C74 120.0
C76 C75 H53 120.0
C74 C75 H53 120.0
C75 C76 C77 120.0
C75 C76 Pd2 118.4(6)
C77 C76 Pd2 121.6(6)
C76 C77 C78 120.0
C76 C77 H54 120.0
C78 C77 H54 120.0
C77 C78 C73 120.0
C77 C78 H55 120.0
C73 C78 H55 120.0
C80 C79 C84 120.0
C80 C79 P1 124.0(6)
C84 C79 P1 115.8(6)
C81 C80 C79 120.0
C81 C80 H56 120.0
C79 C80 H56 120.0
C80 C81 C82 120.0
C80 C81 H57 120.0
C82 C81 H57 120.0
C81 C82 C83 120.0
C81 C82 H58 120.0
C83 C82 H58 120.0
C82 C83 C84 120.0
C82 C83 H59 120.0
C84 C83 H59 120.0
C83 C84 C79 120.0
C83 C84 H60 120.0
C79 C84 H60 120.0
C86 C85 C90 120.0
C86 C85 P2 121.0(8)
C90 C85 P2 119.0(8)
C87 C86 C85 120.0
C87 C86 H61 120.0
C85 C86 H61 120.0
C88 C87 C86 120.0
C88 C87 H62 120.0
C86 C87 H62 120.0
C89 C88 C87 120.0
C89 C88 H63 120.0
C87 C88 H63 120.0
C90 C89 C88 120.0
C90 C89 H64 120.0
C88 C89 H64 120.0
C89 C90 C85 120.0
C89 C90 H65 120.0
C85 C90 H65 120.0
C92 C91 C96 120.0
C92 C91 P11 120.0(13)
C96 C91 P11 119.9(13)
C91 C92 C93 120.0
C91 C92 H66 120.0
C93 C92 H66 120.0
C92 C93 C94 120.0
C92 C93 H67 120.0
C94 C93 H67 120.0
C95 C94 C93 120.0
C95 C94 H68 120.0
C93 C94 H68 120.0
C94 C95 C96 120.0
C94 C95 H69 120.0
C96 C95 H69 120.0
C95 C96 C91 120.0
C95 C96 H70 120.0
C91 C96 H70 120.0
C98 C97 C102 120.0
C98 C97 P9 117.2(9)
C102 C97 P9 122.8(9)
C97 C98 C99 120.0
C97 C98 H71 120.0
C99 C98 H71 120.0
C98 C99 C100 120.0
C98 C99 H72 120.0
C100 C99 H72 120.0
C101 C100 C99 120.0
C101 C100 H73 120.0
C99 C100 H73 120.0
C100 C101 C102 120.0
C100 C101 H74 120.0
C102 C101 H74 120.0
C101 C102 C97 120.0
C101 C102 H75 120.0
C97 C102 H75 120.0
C104 C103 C108 120.0
C104 C103 P8 118.7(10)
C108 C103 P8 121.3(10)
C103 C104 C105 120.0
C103 C104 H76 120.0
C105 C104 H76 120.0
C106 C105 C104 120.0
C106 C105 H77 120.0
C104 C105 H77 120.0
C105 C106 C107 120.0
C105 C106 H78 120.0
C107 C106 H78 120.0
C108 C107 C106 120.0
C108 C107 H79 120.0
C106 C107 H79 120.0
C107 C108 C103 120.0
C107 C108 H80 120.0
C103 C108 H80 120.0
C110 C109 C114 120.0
C110 C109 P6 119.2(8)
C114 C109 P6 120.8(8)
C109 C110 C111 120.0
C109 C110 H81 120.0
C111 C110 H81 120.0
C112 C111 C110 120.0
C112 C111 H82 120.0
C110 C111 H82 120.0
C111 C112 C113 120.0
C111 C112 H83 120.0
C113 C112 H83 120.0
C112 C113 C114 120.0
C112 C113 H84 120.0
C114 C113 H84 120.0
C113 C114 C109 120.0
C113 C114 H85 120.0
C109 C114 H85 120.0
C64 Pd6 P1 85.7(3)
C64 Pd6 P2 84.6(3)
P1 Pd6 P2 169.44(19)
C64 Pd6 I2 176.9(3)
P1 Pd6 I2 95.43(13)
P2 Pd6 I2 94.50(13)
C22 Pd1 P5 89.3(4)
C22 Pd1 P4 89.9(4)
P5 Pd1 P4 176.5(2)
C22 Pd1 I1 174.5(3)
P5 Pd1 I1 91.07(13)
P4 Pd1 I1 89.48(12)
C76 Pd2 P6 85.8(4)
C76 Pd2 P8 87.5(4)
P6 Pd2 P8 172.6(2)
C76 Pd2 I5 179.6(4)
P6 Pd2 I5 94.36(13)
P8 Pd2 I5 92.44(15)
C16 Pd3 P3 87.1(3)
C16 Pd3 P7 87.9(3)
P3 Pd3 P7 168.96(18)
C16 Pd3 I3 168.2(3)
P3 Pd3 I3 94.50(12)
P7 Pd3 I3 92.41(13)
C10 Pd4 P12 85.6(4)
C10 Pd4 P10 86.1(4)
P12 Pd4 P10 171.5(2)
C10 Pd4 I8 177.6(4)
P12 Pd4 I8 95.97(19)
P10 Pd4 I8 92.26(15)
C70 Pd5 P11 87.8(4)
C70 Pd5 P9 86.1(4)
P11 Pd5 P9 172.8(2)
C70 Pd5 I6 172.7(4)
P11 Pd5 I6 91.71(16)
P9 Pd5 I6 94.79(14)
C125 P1 C131 101.8(9)
C125 P1 C79 103.9(8)
C131 P1 C79 103.7(8)
C125 P1 Pd6 116.0(7)
C131 P1 Pd6 118.4(7)
C79 P1 Pd6 111.2(4)
C117 P2 C85 105.4(8)
C117 P2 C119 101.0(9)
C85 P2 C119 106.5(9)
C117 P2 Pd6 117.0(6)
C85 P2 Pd6 108.6(5)
C119 P2 Pd6 117.2(7)
C118 P3 C43 102.6(7)
C118 P3 C135 103.5(11)
C43 P3 C135 106.5(8)
C118 P3 Pd3 118.2(7)
C43 P3 Pd3 108.4(4)
C135 P3 Pd3 116.3(7)
C130 P4 C31 103.4(9)
C130 P4 C120 102.9(10)
C31 P4 C120 104.4(8)
C130 P4 Pd1 117.6(7)
C31 P4 Pd1 112.2(5)
C120 P4 Pd1 114.7(7)
C116 P5 C37 102.4(9)
C116 P5 C138 102.6(14)
C37 P5 C138 105.0(15)
C116 P5 Pd1 121.4(6)
C37 P5 Pd1 114.7(5)
C138 P5 Pd1 108.9(10)
C121 P6 C115 103.3(11)
C121 P6 C109 103.7(8)
C115 P6 C109 105.0(9)
C121 P6 Pd2 116.4(8)
C115 P6 Pd2 116.1(6)
C109 P6 Pd2 110.9(5)
C49 P7 C129 102.9(8)
C49 P7 C134 103.4(8)
C129 P7 C134 103.2(11)
C49 P7 Pd3 115.7(4)
C129 P7 Pd3 116.3(7)
C134 P7 Pd3 113.6(8)
C127 P8 C124 102.0(11)
C127 P8 C103 101.9(9)
C124 P8 C103 105.9(8)
C127 P8 Pd2 119.8(7)
C124 P8 Pd2 114.6(7)
C103 P8 Pd2 111.0(6)
C97 P9 C132 104.0(9)
C97 P9 C149 103.0(12)
C132 P9 C149 99.5(14)
C97 P9 Pd5 112.9(5)
C132 P9 Pd5 116.8(8)
C149 P9 Pd5 118.6(9)
C25 P10 C123 104.4(9)
C25 P10 C146 104.5(9)
C123 P10 C146 102.7(11)
C25 P10 Pd4 110.2(5)
C123 P10 Pd4 116.4(8)
C146 P10 Pd4 117.3(8)
C137 P11 C91 105.1(13)
C137 P11 C133 97.7(13)
C91 P11 C133 102.2(13)
C137 P11 Pd5 115.6(9)
C91 P11 Pd5 116.9(8)
C133 P11 Pd5 116.7(10)
C139 P12 C147 101.9(12)
C139 P12 C148 102.3(12)
C147 P12 C148 105.8(14)
C139 P12 Pd4 115.6(6)
C147 P12 Pd4 113.7(9)
C148 P12 Pd4 115.9(9)
P6 C115 H86 109.5
P6 C115 H87 109.5
H86 C115 H87 109.5
P6 C115 H88 109.5
H86 C115 H88 109.5
H87 C115 H88 109.5
P5 C116 H89 109.5
P5 C116 H90 109.5
H89 C116 H90 109.5
P5 C116 H91 109.5
H89 C116 H91 109.5
H90 C116 H91 109.5
P2 C117 H92 109.5
P2 C117 H93 109.5
H92 C117 H93 109.5
P2 C117 H94 109.5
H92 C117 H94 109.5
H93 C117 H94 109.5
P3 C118 H95 109.5
P3 C118 H96 109.5
H95 C118 H96 109.5
P3 C118 H97 109.5
H95 C118 H97 109.5
H96 C118 H97 109.5
P2 C119 H98 109.5
P2 C119 H99 109.5
H98 C119 H99 109.5
P2 C119 H100 109.5
H98 C119 H100 109.5
H99 C119 H100 109.5
P4 C120 H101 109.5
P4 C120 H102 109.5
H101 C120 H102 109.5
P4 C120 H103 109.5
H101 C120 H103 109.5
H102 C120 H103 109.5
P6 C121 H104 109.5
P6 C121 H105 109.5
H104 C121 H105 109.5
P6 C121 H106 109.5
H104 C121 H106 109.5
H105 C121 H106 109.5
P10 C123 H107 109.5
P10 C123 H108 109.5
H107 C123 H108 109.5
P10 C123 H109 109.5
H107 C123 H109 109.5
H108 C123 H109 109.5
P8 C124 H110 109.5
P8 C124 H111 109.5
H110 C124 H111 109.5
P8 C124 H112 109.5
H110 C124 H112 109.5
H111 C124 H112 109.5
P1 C125 H113 109.5
P1 C125 H114 109.5
H113 C125 H114 109.5
P1 C125 H115 109.5
H113 C125 H115 109.5
H114 C125 H115 109.5
P8 C127 H116 109.5
P8 C127 H117 109.5
H116 C127 H117 109.5
P8 C127 H118 109.5
H116 C127 H118 109.5
H117 C127 H118 109.5
P7 C129 H119 109.5
P7 C129 H120 109.5
H119 C129 H120 109.5
P7 C129 H121 109.5
H119 C129 H121 109.5
H120 C129 H121 109.5
P4 C130 H122 109.5
P4 C130 H123 109.5
H122 C130 H123 109.5
P4 C130 H124 109.5
H122 C130 H124 109.5
H123 C130 H124 109.5
P1 C131 H125 109.5
P1 C131 H126 109.5
H125 C131 H126 109.5
P1 C131 H127 109.5
H125 C131 H127 109.5
H126 C131 H127 109.5
P9 C132 H128 109.5
P9 C132 H129 109.5
H128 C132 H129 109.5
P9 C132 H130 109.5
H128 C132 H130 109.5
H129 C132 H130 109.5
P11 C133 H131 109.5
P11 C133 H132 109.5
H131 C133 H132 109.5
P11 C133 H133 109.5
H131 C133 H133 109.5
H132 C133 H133 109.5
P7 C134 H134 109.5
P7 C134 H135 109.5
H134 C134 H135 109.5
P7 C134 H136 109.5
H134 C134 H136 109.5
H135 C134 H136 109.5
P3 C135 H137 109.5
P3 C135 H138 109.5
H137 C135 H138 109.5
P3 C135 H139 109.5
H137 C135 H139 109.5
H138 C135 H139 109.5
P11 C137 H166 109.5
P11 C137 H167 109.5
H166 C137 H167 109.5
P11 C137 H168 109.5
H166 C137 H168 109.5
H167 C137 H168 109.5
P5 C138 H143 109.5
P5 C138 H144 109.5
H143 C138 H144 109.5
P5 C138 H145 109.5
H143 C138 H145 109.5
H144 C138 H145 109.5
C141 C139 C142 120.0
C141 C139 P12 113.9(14)
C142 C139 P12 126.0(14)
C143 C141 C139 120.0
C143 C141 H146 120.0
C139 C141 H146 120.0
C141 C143 C145 120.0
C141 C143 H147 120.0
C145 C143 H147 120.0
C143 C145 C140 120.0
C143 C145 H148 120.0
C140 C145 H148 120.0
C142 C140 C145 120.0
C142 C140 H149 120.0
C145 C140 H149 120.0
C140 C142 C139 120.0
C140 C142 H150 120.0
C139 C142 H150 120.0
P10 C146 H151 109.5
P10 C146 H152 109.5
H151 C146 H152 109.5
P10 C146 H153 109.5
H151 C146 H153 109.5
H152 C146 H153 109.5
P12 C147 H163 109.5
P12 C147 H164 109.5
H163 C147 H164 109.5
P12 C147 H165 109.5
H163 C147 H165 109.5
H164 C147 H165 109.5
P12 C148 H157 109.5
P12 C148 H158 109.5
H157 C148 H158 109.5
P12 C148 H159 109.5
H157 C148 H159 109.5
H158 C148 H159 109.5
P9 C149 H160 109.5
P9 C149 H161 109.5
H160 C149 H161 109.5
P9 C149 H162 109.5
H160 C149 H162 109.5
H161 C149 H162 109.5

loop_
_geom_bond_atom_site_label_1
_geom_bond_atom_site_label_2
_geom_bond_distance
C1 C2 1.3900
C1 C6 1.3900
C1 H1 0.9300
C2 C3 1.3900
C2 C19 1.565(11)
C3 C4 1.3900
C3 H2 0.9300
C4 C5 1.3900
C4 C13 1.553(10)
C5 C6 1.3900
C5 H3 0.9300
C6 C7 1.534(12)
C7 C8 1.3900
C7 C12 1.3900
C8 C9 1.3900
C8 H4 0.9300
C9 C10 1.3900
C9 H5 0.9300
C10 C11 1.3900
C10 Pd4 2.072(9)
C11 C12 1.3900
C11 H6 0.9300
C12 H7 0.9300
C13 C14 1.3900
C13 C18 1.3900
C14 C15 1.3900
C14 H8 0.9300
C15 C16 1.3900
C15 H9 0.9300
C16 C17 1.3900
C16 Pd3 2.086(7)
C17 C18 1.3900
C17 H10 0.9300
C18 H11 0.9300
C19 C20 1.3900
C19 C24 1.3900
C20 C21 1.3900
C20 H12 0.9300
C21 C22 1.3900
C21 H13 0.9300
C22 C23 1.3900
C22 Pd1 2.093(8)
C23 C24 1.3900
C23 H14 0.9300
C24 H15 0.9300
C25 C26 1.3900
C25 C30 1.3900
C25 P10 1.828(11)
C26 C27 1.3900
C26 H16 0.9300
C27 C28 1.3900
C27 H17 0.9300
C28 C29 1.3900
C28 H18 0.9300
C29 C30 1.3900
C29 H19 0.9300
C30 H20 0.9300
C31 C32 1.3900
C31 C36 1.3900
C31 P4 1.816(12)
C32 C33 1.3900
C32 H21 0.9300
C33 C34 1.3900
C33 H22 0.9300
C34 C35 1.3900
C34 H23 0.9300
C35 C36 1.3900
C35 H24 0.9300
C36 H25 0.9300
C37 C38 1.3900
C37 C42 1.3900
C37 P5 1.827(14)
C38 C39 1.3900
C38 H26 0.9300
C39 C40 1.3900
C39 H27 0.9300
C40 C41 1.3900
C40 H28 0.9300
C41 C42 1.3900
C41 H29 0.9300
C42 H30 0.9300
C43 C44 1.3900
C43 C48 1.3900
C43 P3 1.845(9)
C44 C45 1.3900
C44 H31 0.9300
C45 C46 1.3900
C45 H32 0.9300
C46 C47 1.3900
C46 H33 0.9300
C47 C48 1.3900
C47 H34 0.9300
C48 H35 0.9300
C49 C50 1.3900
C49 C54 1.3900
C49 P7 1.814(9)
C50 C51 1.3900
C50 H36 0.9300
C51 C52 1.3900
C51 H37 0.9300
C52 C53 1.3900
C52 H38 0.9300
C53 C54 1.3900
C53 H39 0.9300
C54 H40 0.9300
C55 C56 1.3900
C55 C60 1.3900
C55 C61 1.579(10)
C56 C57 1.3900
C56 H41 0.9300
C57 C58 1.3900
C57 C67 1.532(10)
C58 C59 1.3900
C58 H42 0.9300
C59 C60 1.3900
C59 C73 1.561(10)
C60 H43 0.9300
C61 C62 1.3900
C61 C66 1.3900
C62 C63 1.3900
C62 H44 0.9300
C63 C64 1.3900
C63 H45 0.9300
C64 C65 1.3900
C64 Pd6 2.063(8)
C65 C66 1.3900
C65 H46 0.9300
C66 H47 0.9300
C67 C68 1.3900
C67 C72 1.3900
C68 C69 1.3900
C68 H48 0.9300
C69 C70 1.3900
C69 H49 0.9300
C70 C71 1.3900
C70 Pd5 2.065(8)
C71 C72 1.3900
C71 H50 0.9300
C72 H51 0.9300
C73 C74 1.3900
C73 C78 1.3900
C74 C75 1.3900
C74 H52 0.9300
C75 C76 1.3900
C75 H53 0.9300
C76 C77 1.3900
C76 Pd2 2.056(8)
C77 C78 1.3900
C77 H54 0.9300
C78 H55 0.9300
C79 C80 1.3900
C79 C84 1.3900
C79 P1 1.827(9)
C80 C81 1.3900
C80 H56 0.9300
C81 C82 1.3900
C81 H57 0.9300
C82 C83 1.3900
C82 H58 0.9300
C83 C84 1.3900
C83 H59 0.9300
C84 H60 0.9300
C85 C86 1.3900
C85 C90 1.3900
C85 P2 1.839(11)
C86 C87 1.3900
C86 H61 0.9300
C87 C88 1.3900
C87 H62 0.9300
C88 C89 1.3900
C88 H63 0.9300
C89 C90 1.3900
C89 H64 0.9300
C90 H65 0.9300
C91 C92 1.3900
C91 C96 1.3900
C91 P11 1.836(17)
C92 C93 1.3900
C92 H66 0.9300
C93 C94 1.3900
C93 H67 0.9300
C94 C95 1.3900
C94 H68 0.9300
C95 C96 1.3900
C95 H69 0.9300
C96 H70 0.9300
C97 C98 1.3900
C97 C102 1.3900
C97 P9 1.840(12)
C98 C99 1.3900
C98 H71 0.9300
C99 C100 1.3900
C99 H72 0.9300
C100 C101 1.3900
C100 H73 0.9300
C101 C102 1.3900
C101 H74 0.9300
C102 H75 0.9300
C103 C104 1.3900
C103 C108 1.3900
C103 P8 1.836(13)
C104 C105 1.3900
C104 H76 0.9300
C105 C106 1.3900
C105 H77 0.9300
C106 C107 1.3900
C106 H78 0.9300
C107 C108 1.3900
C107 H79 0.9300
C108 H80 0.9300
C109 C110 1.3900
C109 C114 1.3900
C109 P6 1.831(11)
C110 C111 1.3900
C110 H81 0.9300
C111 C112 1.3900
C111 H82 0.9300
C112 C113 1.3900
C112 H83 0.9300
C113 C114 1.3900
C113 H84 0.9300
C114 H85 0.9300
I1 Pd1 2.6879(16)
I2 Pd6 2.7003(17)
I3 Pd3 2.6879(17)
Pd6 P1 2.303(5)
Pd6 P2 2.315(5)
Pd1 P5 2.308(5)
Pd1 P4 2.317(5)
Pd2 P6 2.320(5)
Pd2 P8 2.323(5)
Pd2 I5 2.6990(19)
Pd3 P3 2.314(5)
Pd3 P7 2.331(5)
I6 Pd5 2.682(2)
Pd4 P12 2.291(7)
Pd4 P10 2.297(6)
Pd4 I8 2.695(2)
Pd5 P11 2.310(6)
Pd5 P9 2.315(6)
P1 C125 1.788(18)
P1 C131 1.824(19)
P2 C117 1.828(19)
P2 C119 1.853(19)
P3 C118 1.841(17)
P3 C135 1.86(2)
P4 C130 1.814(18)
P4 C120 1.85(2)
P5 C116 1.827(18)
P5 C138 1.84(2)
P6 C121 1.81(2)
P6 C115 1.829(19)
P7 C129 1.823(18)
P7 C134 1.88(2)
P8 C127 1.77(2)
P8 C124 1.81(2)
P9 C132 1.85(2)
P9 C149 1.85(2)
P10 C123 1.83(2)
P10 C146 1.84(2)
P11 C137 1.83(3)
P11 C133 1.86(3)
P12 C139 1.843(12)
P12 C147 1.872(15)
P12 C148 1.886(15)
C115 H86 0.9600
C115 H87 0.9600
C115 H88 0.9600
C116 H89 0.9600
C116 H90 0.9600
C116 H91 0.9600
C117 H92 0.9600
C117 H93 0.9600
C117 H94 0.9600
C118 H95 0.9600
C118 H96 0.9600
C118 H97 0.9600
C119 H98 0.9600
C119 H99 0.9600
C119 H100 0.9600
C120 H101 0.9600
C120 H102 0.9600
C120 H103 0.9600
C121 H104 0.9600
C121 H105 0.9600
C121 H106 0.9600
C123 H107 0.9600
C123 H108 0.9600
C123 H109 0.9600
C124 H110 0.9600
C124 H111 0.9600
C124 H112 0.9600
C125 H113 0.9600
C125 H114 0.9600
C125 H115 0.9600
C127 H116 0.9600
C127 H117 0.9600
C127 H118 0.9600
C129 H119 0.9600
C129 H120 0.9600
C129 H121 0.9600
C130 H122 0.9600
C130 H123 0.9600
C130 H124 0.9600
C131 H125 0.9600
C131 H126 0.9600
C131 H127 0.9600
C132 H128 0.9600
C132 H129 0.9600
C132 H130 0.9600
C133 H131 0.9600
C133 H132 0.9600
C133 H133 0.9600
C134 H134 0.9600
C134 H135 0.9600
C134 H136 0.9600
C135 H137 0.9600
C135 H138 0.9600
C135 H139 0.9600
C137 H166 0.9600
C137 H167 0.9600
C137 H168 0.9600
C138 H143 0.9600
C138 H144 0.9600
C138 H145 0.9600
C139 C141 1.3900
C139 C142 1.3900
C141 C143 1.3900
C141 H146 0.9300
C143 C145 1.3900
C143 H147 0.9300
C145 C140 1.3900
C145 H148 0.9300
C140 C142 1.3900
C140 H149 0.9300
C142 H150 0.9300
C146 H151 0.9600
C146 H152 0.9600
C146 H153 0.9600
C147 H163 0.9600
C147 H164 0.9600
C147 H165 0.9600
C148 H157 0.9600
C148 H158 0.9600
C148 H159 0.9600
C149 H160 0.9600
C149 H161 0.9600
C149 H162 0.9600

loop_
_geom_torsion_atom_site_label_1
_geom_torsion_atom_site_label_2
_geom_torsion_atom_site_label_3
_geom_torsion_atom_site_label_4
_geom_torsion
C6 C1 C2 C3 0.0
C6 C1 C2 C19 177.9(10)
C1 C2 C3 C4 0.0
C19 C2 C3 C4 -177.9(10)
C2 C3 C4 C5 0.0
C2 C3 C4 C13 -178.3(10)
C3 C4 C5 C6 0.0
C13 C4 C5 C6 178.3(10)
C4 C5 C6 C1 0.0
C4 C5 C6 C7 -177.8(11)
C2 C1 C6 C5 0.0
C2 C1 C6 C7 177.8(11)
C5 C6 C7 C8 13.8(12)
C1 C6 C7 C8 -164.0(8)
C5 C6 C7 C12 -168.1(7)
C1 C6 C7 C12 14.2(13)
C12 C7 C8 C9 0.0
C6 C7 C8 C9 178.2(12)
C7 C8 C9 C10 0.0
C8 C9 C10 C11 0.0
C8 C9 C10 Pd4 172.2(10)
C9 C10 C11 C12 0.0
Pd4 C10 C11 C12 -172.2(10)
C10 C11 C12 C7 0.0
C8 C7 C12 C11 0.0
C6 C7 C12 C11 -178.2(12)
C5 C4 C13 C14 -142.2(7)
C3 C4 C13 C14 36.1(12)
C5 C4 C13 C18 35.0(10)
C3 C4 C13 C18 -146.7(7)
C18 C13 C14 C15 0.0
C4 C13 C14 C15 177.2(11)
C13 C14 C15 C16 0.0
C14 C15 C16 C17 0.0
C14 C15 C16 Pd3 -179.0(8)
C15 C16 C17 C18 0.0
Pd3 C16 C17 C18 179.1(7)
C16 C17 C18 C13 0.0
C14 C13 C18 C17 0.0
C4 C13 C18 C17 -177.3(10)
C1 C2 C19 C20 16.8(10)
C3 C2 C19 C20 -165.3(7)
C1 C2 C19 C24 -164.2(7)
C3 C2 C19 C24 13.7(11)
C24 C19 C20 C21 0.0
C2 C19 C20 C21 179.0(10)
C19 C20 C21 C22 0.0
C20 C21 C22 C23 0.0
C20 C21 C22 Pd1 -170.7(7)
C21 C22 C23 C24 0.0
Pd1 C22 C23 C24 170.2(8)
C22 C23 C24 C19 0.0
C20 C19 C24 C23 0.0
C2 C19 C24 C23 -179.0(10)
C30 C25 C26 C27 0.0
P10 C25 C26 C27 -177.5(12)
C25 C26 C27 C28 0.0
C26 C27 C28 C29 0.0
C27 C28 C29 C30 0.0
C28 C29 C30 C25 0.0
C26 C25 C30 C29 0.0
P10 C25 C30 C29 177.5(13)
C36 C31 C32 C33 0.0
P4 C31 C32 C33 -177.8(9)
C31 C32 C33 C34 0.0
C32 C33 C34 C35 0.0
C33 C34 C35 C36 0.0
C34 C35 C36 C31 0.0
C32 C31 C36 C35 0.0
P4 C31 C36 C35 177.6(10)
C42 C37 C38 C39 0.0
P5 C37 C38 C39 -177.1(11)
C37 C38 C39 C40 0.0
C38 C39 C40 C41 0.0
C39 C40 C41 C42 0.0
C40 C41 C42 C37 0.0
C38 C37 C42 C41 0.0
P5 C37 C42 C41 177.2(10)
C48 C43 C44 C45 0.0
P3 C43 C44 C45 -175.6(8)
C43 C44 C45 C46 0.0
C44 C45 C46 C47 0.0
C45 C46 C47 C48 0.0
C46 C47 C48 C43 0.0
C44 C43 C48 C47 0.0
P3 C43 C48 C47 175.4(8)
C54 C49 C50 C51 0.0
P7 C49 C50 C51 177.2(9)
C49 C50 C51 C52 0.0
C50 C51 C52 C53 0.0
C51 C52 C53 C54 0.0
C52 C53 C54 C49 0.0
C50 C49 C54 C53 0.0
P7 C49 C54 C53 -177.2(9)
C60 C55 C56 C57 0.0
C61 C55 C56 C57 179.0(9)
C55 C56 C57 C58 0.0
C55 C56 C57 C67 -179.9(11)
C56 C57 C58 C59 0.0
C67 C57 C58 C59 179.9(10)
C57 C58 C59 C60 0.0
C57 C58 C59 C73 178.0(10)
C58 C59 C60 C55 0.0
C73 C59 C60 C55 -178.0(10)
C56 C55 C60 C59 0.0
C61 C55 C60 C59 -179.0(10)
C56 C55 C61 C62 156.0(6)
C60 C55 C61 C62 -25.0(10)
C56 C55 C61 C66 -21.6(10)
C60 C55 C61 C66 157.5(6)
C66 C61 C62 C63 0.0
C55 C61 C62 C63 -177.5(9)
C61 C62 C63 C64 0.0
C62 C63 C64 C65 0.0
C62 C63 C64 Pd6 170.4(7)
C63 C64 C65 C66 0.0
Pd6 C64 C65 C66 -171.0(7)
C64 C65 C66 C61 0.0
C62 C61 C66 C65 0.0
C55 C61 C66 C65 177.6(9)
C58 C57 C67 C68 144.4(7)
C56 C57 C67 C68 -35.8(12)
C58 C57 C67 C72 -33.9(12)
C56 C57 C67 C72 145.9(7)
C72 C67 C68 C69 0.0
C57 C67 C68 C69 -178.3(11)
C67 C68 C69 C70 0.0
C68 C69 C70 C71 0.0
C68 C69 C70 Pd5 177.8(9)
C69 C70 C71 C72 0.0
Pd5 C70 C71 C72 -177.8(9)
C70 C71 C72 C67 0.0
C68 C67 C72 C71 0.0
C57 C67 C72 C71 178.3(12)
C58 C59 C73 C74 1.3(12)
C60 C59 C73 C74 179.4(7)
C58 C59 C73 C78 -178.5(6)
C60 C59 C73 C78 -0.5(11)
C78 C73 C74 C75 0.0
C59 C73 C74 C75 -179.9(10)
C73 C74 C75 C76 0.0
C74 C75 C76 C77 0.0
C74 C75 C76 Pd2 -178.2(8)
C75 C76 C77 C78 0.0
Pd2 C76 C77 C78 178.2(8)
C76 C77 C78 C73 0.0
C74 C73 C78 C77 0.0
C59 C73 C78 C77 179.9(11)
C84 C79 C80 C81 0.0
P1 C79 C80 C81 -174.9(9)
C79 C80 C81 C82 0.0
C80 C81 C82 C83 0.0
C81 C82 C83 C84 0.0
C82 C83 C84 C79 0.0
C80 C79 C84 C83 0.0
P1 C79 C84 C83 175.3(9)
C90 C85 C86 C87 0.0
P2 C85 C86 C87 -179.8(12)
C85 C86 C87 C88 0.0
C86 C87 C88 C89 0.0
C87 C88 C89 C90 0.0
C88 C89 C90 C85 0.0
C86 C85 C90 C89 0.0
P2 C85 C90 C89 179.8(12)
C96 C91 C92 C93 0.0
P11 C91 C92 C93 176.1(16)
C91 C92 C93 C94 0.0
C92 C93 C94 C95 0.0
C93 C94 C95 C96 0.0
C94 C95 C96 C91 0.0
C92 C91 C96 C95 0.0
P11 C91 C96 C95 -176.1(16)
C102 C97 C98 C99 0.0
P9 C97 C98 C99 178.8(9)
C97 C98 C99 C100 0.0
C98 C99 C100 C101 0.0
C99 C100 C101 C102 0.0
C100 C101 C102 C97 0.0
C98 C97 C102 C101 0.0
P9 C97 C102 C101 -178.8(10)
C108 C103 C104 C105 0.0
P8 C103 C104 C105 178.4(12)
C103 C104 C105 C106 0.0
C104 C105 C106 C107 0.0
C105 C106 C107 C108 0.0
C106 C107 C108 C103 0.0
C104 C103 C108 C107 0.0
P8 C103 C108 C107 -178.3(12)
C114 C109 C110 C111 0.0
P6 C109 C110 C111 -179.8(11)
C109 C110 C111 C112 0.0
C110 C111 C112 C113 0.0
C111 C112 C113 C114 0.0
C112 C113 C114 C109 0.0
C110 C109 C114 C113 0.0
P6 C109 C114 C113 179.8(11)
C80 C79 P1 C125 -2.1(10)
C84 C79 P1 C125 -177.2(8)
C80 C79 P1 C131 104.0(9)
C84 C79 P1 C131 -71.1(9)
C80 C79 P1 Pd6 -127.6(6)
C84 C79 P1 Pd6 57.2(7)
C86 C85 P2 C117 -35.1(12)
C90 C85 P2 C117 145.1(11)
C86 C85 P2 C119 71.6(13)
C90 C85 P2 C119 -108.2(12)
C86 C85 P2 Pd6 -161.3(9)
C90 C85 P2 Pd6 18.9(11)
C44 C43 P3 C118 79.7(10)
C48 C43 P3 C118 -95.8(10)
C44 C43 P3 C135 -171.8(9)
C48 C43 P3 C135 12.7(10)
C44 C43 P3 Pd3 -46.0(6)
C48 C43 P3 Pd3 138.5(6)
C32 C31 P4 C130 -58.7(10)
C36 C31 P4 C130 123.6(10)
C32 C31 P4 C120 -166.1(9)
C36 C31 P4 C120 16.2(11)
C32 C31 P4 Pd1 69.1(8)
C36 C31 P4 Pd1 -108.7(8)
C38 C37 P5 C116 112.8(10)
C42 C37 P5 C116 -64.4(10)
C38 C37 P5 C138 5.9(14)
C42 C37 P5 C138 -171.2(13)
C38 C37 P5 Pd1 -113.6(8)
C42 C37 P5 Pd1 69.2(9)
C110 C109 P6 C121 -67.9(11)
C114 C109 P6 C121 112.3(11)
C110 C109 P6 C115 40.3(11)
C114 C109 P6 C115 -139.5(10)
C110 C109 P6 Pd2 166.4(6)
C114 C109 P6 Pd2 -13.3(9)
C50 C49 P7 C129 -119.5(10)
C54 C49 P7 C129 57.7(10)
C50 C49 P7 C134 133.3(10)
C54 C49 P7 C134 -49.5(11)
C50 C49 P7 Pd3 8.4(8)
C54 C49 P7 Pd3 -174.4(5)
C104 C103 P8 C127 45.2(12)
C108 C103 P8 C127 -136.4(12)
C104 C103 P8 C124 151.6(11)
C108 C103 P8 C124 -30.1(13)
C104 C103 P8 Pd2 -83.4(9)
C108 C103 P8 Pd2 94.9(10)
C98 C97 P9 C132 165.7(11)
C102 C97 P9 C132 -15.5(12)
C98 C97 P9 C149 -91.0(12)
C102 C97 P9 C149 87.9(13)
C98 C97 P9 Pd5 38.2(8)
C102 C97 P9 Pd5 -143.0(7)
C26 C25 P10 C123 -143.4(11)
C30 C25 P10 C123 39.1(13)
C26 C25 P10 C146 109.1(12)
C30 C25 P10 C146 -68.4(13)
C26 C25 P10 Pd4 -17.7(10)
C30 C25 P10 Pd4 164.8(8)
C92 C91 P11 C137 137.7(13)
C96 C91 P11 C137 -46.1(15)
C92 C91 P11 C133 36.2(15)
C96 C91 P11 C133 -147.7(13)
C92 C91 P11 Pd5 -92.6(11)
C96 C91 P11 Pd5 83.5(13)
C147 P12 C139 C141 161.1(14)
C148 P12 C139 C141 51.8(16)
Pd4 P12 C139 C141 -75.1(11)
C147 P12 C139 C142 -15.1(17)
C148 P12 C139 C142 -124.4(16)
Pd4 P12 C139 C142 108.8(12)
C142 C139 C141 C143 0.0
P12 C139 C141 C143 -176.4(13)
C139 C141 C143 C145 0.0
C141 C143 C145 C140 0.0
C143 C145 C140 C142 0.0
C145 C140 C142 C139 0.0
C141 C139 C142 C140 0.0
P12 C139 C142 C140 176.0(15)
